data_4325908
loop_
_publ_author_name
'Curtis M. Zaleski'
'Choong-Sun Lim'
'Annabel D. Cutland-Van Noord'
'Jeff W. Kampf'
'Vincent L. Pecoraro'

_publ_section_title
;
 Effects of the Central Lanthanide Ion Crystal Radius on the
 15-MCCuII(N)pheHA-5 Structure
;
_journal_name_full 'Inorganic Chemistry'
_journal_page_first 7707
_journal_page_last 7717
_journal_paper_doi 10.1021/ic200740h
_journal_volume 50
_journal_year 2011
_chemical_absolute_configuration ad
_chemical_formula_moiety
;
 (C9 H10 N2 O2)5 CU5 Er (N O3) (H2 O)2
 (C9 H10 N2 O2)5 CU5 Er (N O3) (H2 O)
 (C9 H10 N2 O2)10 CU10 Er2 (N O3)3 (H2 O), 7(N O3), 28(H2 O)
;
_chemical_formula_sum 'C180 H264 Cu20 Er4 N52 O108'
_chemical_formula_weight 6824.27
_chemical_name_systematic
;
 ?
;
_space_group_IT_number 19
_symmetry_cell_setting orthorhombic
_symmetry_space_group_name_Hall 'P 2ac 2ab'
_symmetry_space_group_name_H-M 'P 21 21 21'
_atom_sites_solution_hydrogens geom
_atom_sites_solution_primary direct
_atom_sites_solution_secondary difmap
_audit_creation_method SHELXL-97
_cell_angle_alpha 90.00
_cell_angle_beta 90.00
_cell_angle_gamma 90.00
_cell_formula_units_Z 4
_cell_length_a 24.591(4)
_cell_length_b 29.558(5)
_cell_length_c 34.929(6)
_cell_measurement_reflns_used 9716
_cell_measurement_temperature 108(2)
_cell_measurement_theta_max 26.25
_cell_measurement_theta_min 2.42
_cell_volume 25389(7)
_computing_cell_refinement 'Bruker SAINT'
_computing_data_collection 'Bruker SMART=1K'
_computing_data_reduction 'Bruker SAINT'
_computing_molecular_graphics 'Bruker SHELXTL'
_computing_publication_material 'Bruker SHELXTL'
_computing_structure_refinement 'Bruker SHELXTL'
_computing_structure_solution 'Bruker SHELXTL'
_diffrn_ambient_temperature 108(2)
_diffrn_measured_fraction_theta_full 0.995
_diffrn_measured_fraction_theta_max 0.995
_diffrn_measurement_device_type 'CCD area detector'
_diffrn_measurement_method 'phi and omega scans'
_diffrn_radiation_monochromator graphite
_diffrn_radiation_source 'fine-focus sealed tube'
_diffrn_radiation_type MoK\a
_diffrn_radiation_wavelength 0.71073
_diffrn_reflns_av_R_equivalents 0.0928
_diffrn_reflns_av_sigmaI/netI 0.0549
_diffrn_reflns_limit_h_max 30
_diffrn_reflns_limit_h_min -30
_diffrn_reflns_limit_k_max 36
_diffrn_reflns_limit_k_min -36
_diffrn_reflns_limit_l_max 43
_diffrn_reflns_limit_l_min -43
_diffrn_reflns_number 439691
_diffrn_reflns_theta_full 26.41
_diffrn_reflns_theta_max 26.41
_diffrn_reflns_theta_min 1.66
_exptl_absorpt_coefficient_mu 3.043
_exptl_absorpt_correction_T_max 0.7506
_exptl_absorpt_correction_T_min 0.4071
_exptl_absorpt_correction_type multi-scan
_exptl_absorpt_process_details
;
  Blessing, R. Acta Cryst. (1995) A51 33-38.
  Sheldrick, G.  SADABS (Version 2007/4) Bruker AXS area
  detector absorption and other corrections, University of
  Gottingen, Germany 2007.
;
_exptl_crystal_colour blue
_exptl_crystal_density_diffrn 1.785
_exptl_crystal_description plate
_exptl_crystal_F_000 13696
_exptl_crystal_size_max 0.36
_exptl_crystal_size_mid 0.34
_exptl_crystal_size_min 0.10
_refine_diff_density_max 1.683
_refine_diff_density_min -1.501
_refine_diff_density_rms 0.169
_refine_ls_abs_structure_details 'Flack H D (1983), Acta Cryst. A39, 876-881'
_refine_ls_abs_structure_Flack 0.000(6)
_refine_ls_extinction_method none
_refine_ls_goodness_of_fit_ref 1.040
_refine_ls_hydrogen_treatment constr
_refine_ls_matrix_type full
_refine_ls_number_parameters 3341
_refine_ls_number_reflns 51842
_refine_ls_number_restraints 360
_refine_ls_restrained_S_all 1.046
_refine_ls_R_factor_all 0.0753
_refine_ls_R_factor_gt 0.0506
_refine_ls_shift/su_max 0.002
_refine_ls_shift/su_mean 0.000
_refine_ls_structure_factor_coef Fsqd
_refine_ls_weighting_details 'calc w=1/[\s^2^(Fo^2^)+(0.0607P)^2^+135.7340P] where P=(Fo^2^+2Fc^2^)/3'
_refine_ls_weighting_scheme calc
_refine_ls_wR_factor_gt 0.1200
_refine_ls_wR_factor_ref 0.1320
_reflns_number_gt 41928
_reflns_number_total 51842
_reflns_threshold_expression >2sigma(I)
_cod_data_source_file ic200740h_si_001_12.cif
_cod_data_source_block Er-2
_cod_original_cell_volume 25388(7)
_cod_database_code 4325908

loop_
_symmetry_equiv_pos_as_xyz
'x, y, z'
'-x+1/2, -y, z+1/2'
'-x, y+1/2, -z+1/2'
'x+1/2, -y+1/2, -z'

loop_
_atom_site_label
_atom_site_type_symbol
_atom_site_fract_x
_atom_site_fract_y
_atom_site_fract_z
_atom_site_U_iso_or_equiv
_atom_site_adp_type
_atom_site_occupancy
_atom_site_symmetry_multiplicity
_atom_site_calc_flag
_atom_site_refinement_flags
_atom_site_disorder_assembly
_atom_site_disorder_group
Er1 Er 0.900058(14) 0.702625(13) 0.848525(12) 0.02014(8) Uani 1 1 d . . .
Er2 Er 0.487619(14) 0.418592(12) 0.838331(10) 0.02242(8) Uani 1 1 d . . .
Er3 Er 0.526851(13) 0.431649(12) 0.651524(11) 0.02463(8) Uani 1 1 d . . .
Er4 Er 0.092844(12) 0.685750(12) 0.651837(10) 0.02044(7) Uani 1 1 d . . .
Cu1 Cu 1.05012(3) 0.71341(3) 0.81492(3) 0.0224(2) Uani 1 1 d . . .
Cu2 Cu 0.94676(4) 0.82420(3) 0.86896(3) 0.0249(2) Uani 1 1 d . . .
Cu3 Cu 0.77845(3) 0.76923(3) 0.88465(3) 0.0222(2) Uani 1 1 d . . .
Cu4 Cu 0.77331(3) 0.63045(3) 0.82658(3) 0.0249(2) Uani 1 1 d . . .
Cu5 Cu 0.94973(3) 0.58467(3) 0.81624(3) 0.0235(2) Uani 1 1 d . . .
Cu6 Cu 0.60835(4) 0.33887(3) 0.85686(3) 0.0249(2) Uani 1 1 d . . .
Cu7 Cu 0.61757(3) 0.49202(3) 0.84497(4) 0.0322(2) Uani 1 1 d . . .
Cu8 Cu 0.44720(4) 0.54331(3) 0.82126(3) 0.0341(3) Uani 1 1 d . . .
Cu9 Cu 0.33315(4) 0.42290(3) 0.81740(3) 0.0324(2) Uani 1 1 d . . .
Cu10 Cu 0.43458(4) 0.29559(3) 0.83221(4) 0.0363(3) Uani 1 1 d . . .
Cu11 Cu 0.68157(4) 0.44068(3) 0.67195(3) 0.0288(2) Uani 1 1 d . . .
Cu12 Cu 0.58100(4) 0.31190(3) 0.67335(4) 0.0397(3) Uani 1 1 d . . .
Cu13 Cu 0.40770(4) 0.34719(3) 0.63722(3) 0.0264(2) Uani 1 1 d . . .
Cu14 Cu 0.39408(4) 0.50001(3) 0.64265(3) 0.0313(2) Uani 1 1 d . . .
Cu15 Cu 0.56273(4) 0.55737(3) 0.66405(3) 0.0324(2) Uani 1 1 d . . .
Cu16 Cu 0.20771(4) 0.76082(3) 0.61480(3) 0.0222(2) Uani 1 1 d . . .
Cu17 Cu 0.22537(3) 0.61602(3) 0.65988(3) 0.0205(2) Uani 1 1 d . . .
Cu18 Cu 0.05431(3) 0.56665(3) 0.68136(3) 0.0227(2) Uani 1 1 d . . .
Cu19 Cu -0.05003(4) 0.69056(3) 0.69887(3) 0.0239(2) Uani 1 1 d . . .
Cu20 Cu 0.03616(4) 0.80702(3) 0.64052(3) 0.0301(2) Uani 1 1 d . . .
N1 N 1.0043(3) 0.8695(2) 0.8550(2) 0.0342(17) Uani 1 1 d . . .
H1A H 0.9957 0.8834 0.8323 0.041 Uiso 1 1 calc R . .
H1B H 1.0069 0.8913 0.8738 0.041 Uiso 1 1 calc R . .
N2 N 0.9950(2) 0.78387(18) 0.84605(18) 0.0201(13) Uani 1 1 d . . .
N3 N 0.7578(2) 0.8230(2) 0.91852(19) 0.0248(15) Uani 1 1 d . . .
H3A H 0.7325 0.8407 0.9062 0.030 Uiso 1 1 calc R . .
H3D H 0.7427 0.8128 0.9410 0.030 Uiso 1 1 calc R . .
N4 N 0.8486(2) 0.7926(2) 0.89049(19) 0.0240(14) Uani 1 1 d . . .
N5 N 0.6916(2) 0.6309(2) 0.8322(2) 0.0275(16) Uani 1 1 d . . .
H5A H 0.6754 0.6436 0.8111 0.033 Uiso 1 1 calc R . .
H5C H 0.6784 0.6019 0.8354 0.033 Uiso 1 1 calc R . .
N6 N 0.7651(2) 0.6893(2) 0.8480(2) 0.0266(15) Uani 1 1 d . . .
N7 N 0.9270(2) 0.5203(2) 0.8111(2) 0.0333(18) Uani 1 1 d . . .
H7A H 0.9392 0.5091 0.7881 0.040 Uiso 1 1 calc R . .
H7C H 0.9428 0.5036 0.8303 0.040 Uiso 1 1 calc R . .
N8 N 0.8746(3) 0.5943(2) 0.8247(2) 0.0266(15) Uani 1 1 d . . .
N9 N 1.1112(2) 0.6808(2) 0.78887(18) 0.0236(14) Uani 1 1 d . . .
H9A H 1.1118 0.6880 0.7632 0.028 Uiso 1 1 calc R . .
H9C H 1.1439 0.6892 0.7995 0.028 Uiso 1 1 calc R . .
N10 N 1.0149(2) 0.6585(2) 0.80720(17) 0.0224(14) Uani 1 1 d . . .
N11 N 0.6981(2) 0.4887(2) 0.8521(3) 0.041(2) Uani 1 1 d . A .
H11A H 0.7152 0.4910 0.8288 0.049 Uiso 1 1 calc R . .
H11L H 0.7096 0.5123 0.8673 0.049 Uiso 1 1 calc R . .
N12 N 0.6226(2) 0.4284(2) 0.8509(2) 0.0290(15) Uani 1 1 d . A .
N13 N 0.4780(3) 0.6051(2) 0.8125(3) 0.044(2) Uani 1 1 d . A .
H13A H 0.4816 0.6103 0.7866 0.052 Uiso 1 1 calc R . .
H13J H 0.4549 0.6266 0.8224 0.052 Uiso 1 1 calc R . .
N14 N 0.5221(3) 0.5293(2) 0.8299(2) 0.0305(16) Uani 1 1 d . A .
N15 N 0.2714(3) 0.4644(2) 0.8079(2) 0.0327(17) Uani 1 1 d . A .
H15A H 0.2630 0.4643 0.7823 0.039 Uiso 1 1 calc R . .
H15K H 0.2414 0.4544 0.8212 0.039 Uiso 1 1 calc R . .
N16 N 0.3715(2) 0.4777(2) 0.82388(19) 0.0283(16) Uani 1 1 d . A .
N17 N 0.3698(3) 0.2578(2) 0.8183(2) 0.0378(19) Uani 1 1 d . A .
H17A H 0.3724 0.2485 0.7932 0.045 Uiso 1 1 calc R . .
H17M H 0.3684 0.2325 0.8336 0.045 Uiso 1 1 calc R . .
N18 N 0.3874(3) 0.3424(2) 0.8211(2) 0.0374(18) Uani 1 1 d . A .
N19 N 0.6281(3) 0.2737(2) 0.8609(2) 0.0285(16) Uani 1 1 d . A .
H19A H 0.6411 0.2634 0.8378 0.034 Uiso 1 1 calc R . .
H19B H 0.6548 0.2699 0.8791 0.034 Uiso 1 1 calc R . .
N20 N 0.5376(2) 0.3143(2) 0.8504(2) 0.0318(16) Uani 1 1 d . A .
N21 N 0.6484(3) 0.2760(2) 0.6874(3) 0.040(2) Uani 1 1 d . A .
H21A H 0.6463 0.2672 0.7127 0.047 Uiso 1 1 calc R . .
H21D H 0.6503 0.2504 0.6725 0.047 Uiso 1 1 calc R . .
N22 N 0.6308(3) 0.3612(2) 0.6752(2) 0.0322(17) Uani 1 1 d . A .
N23 N 0.3873(2) 0.2837(2) 0.6444(2) 0.0309(17) Uani 1 1 d . A .
H23A H 0.3728 0.2797 0.6684 0.037 Uiso 1 1 calc R . .
H23C H 0.3615 0.2756 0.6266 0.037 Uiso 1 1 calc R . .
N24 N 0.4775(2) 0.3254(2) 0.6508(2) 0.0344(17) Uani 1 1 d . A .
N25 N 0.3147(3) 0.4960(3) 0.6291(3) 0.059(3) Uani 1 1 d U A .
H25A H 0.2940 0.5019 0.6504 0.070 Uiso 1 1 calc R . .
H25C H 0.3065 0.5173 0.6107 0.070 Uiso 1 1 calc R . .
N26 N 0.3927(3) 0.4367(2) 0.6345(2) 0.0319(16) Uani 1 1 d . A .
N27 N 0.5305(3) 0.6193(2) 0.6707(2) 0.0367(18) Uani 1 1 d . A .
H27A H 0.5270 0.6259 0.6963 0.044 Uiso 1 1 calc R . .
H27C H 0.5527 0.6407 0.6597 0.044 Uiso 1 1 calc R . .
N28 N 0.4886(2) 0.5410(2) 0.65887(19) 0.0280(15) Uani 1 1 d . A .
N29 N 0.7416(3) 0.4856(2) 0.6816(2) 0.0323(17) Uani 1 1 d . A .
H29A H 0.7472 0.4887 0.7075 0.039 Uiso 1 1 calc R . .
H29C H 0.7735 0.4755 0.6707 0.039 Uiso 1 1 calc R . .
N30 N 0.6395(2) 0.4928(2) 0.66349(19) 0.0248(15) Uani 1 1 d . A .
N31 N 0.3059(2) 0.62200(18) 0.6513(2) 0.0249(15) Uani 1 1 d . . .
H31A H 0.3226 0.6340 0.6726 0.030 Uiso 1 1 calc R . .
H31B H 0.3211 0.5942 0.6461 0.030 Uiso 1 1 calc R . .
N32 N 0.2282(2) 0.67763(18) 0.64338(19) 0.0221(14) Uani 1 1 d . . .
N33 N 0.0737(3) 0.5038(2) 0.6656(2) 0.0376(19) Uani 1 1 d . . .
H33A H 0.0599 0.4835 0.6830 0.045 Uiso 1 1 calc R . .
H33C H 0.0587 0.4976 0.6420 0.045 Uiso 1 1 calc R . .
N34 N 0.1254(2) 0.57798(19) 0.66385(18) 0.0229(14) Uani 1 1 d . . .
N35 N -0.1005(2) 0.6552(2) 0.73300(19) 0.0253(15) Uani 1 1 d . . .
H35A H -0.0919 0.6602 0.7583 0.030 Uiso 1 1 calc R . .
H35C H -0.1359 0.6641 0.7290 0.030 Uiso 1 1 calc R . .
N36 N -0.0092(2) 0.6367(2) 0.70351(18) 0.0231(14) Uani 1 1 d . . .
N37 N -0.0255(3) 0.8475(2) 0.6555(3) 0.044(2) Uani 1 1 d . . .
H37A H -0.0180 0.8617 0.6783 0.053 Uiso 1 1 calc R . .
H37B H -0.0310 0.8692 0.6370 0.053 Uiso 1 1 calc R . .
N38 N -0.0095(3) 0.7605(2) 0.66037(19) 0.0311(16) Uani 1 1 d . . .
N39 N 0.2233(2) 0.8201(2) 0.58822(19) 0.0236(14) Uani 1 1 d . . .
H39A H 0.2481 0.8364 0.6023 0.028 Uiso 1 1 calc R . .
H39D H 0.2382 0.8145 0.5645 0.028 Uiso 1 1 calc R . .
N40 N 0.1363(3) 0.7847(2) 0.61787(19) 0.0251(15) Uani 1 1 d . . .
O1 O 1.0832(2) 0.77142(17) 0.82664(17) 0.0290(13) Uani 1 1 d . . .
O2 O 0.98649(19) 0.73758(15) 0.83886(14) 0.0215(11) Uani 1 1 d . . .
O3 O 0.8970(2) 0.85809(17) 0.89956(17) 0.0303(13) Uani 1 1 d . . .
O4 O 0.89426(19) 0.77690(17) 0.87074(17) 0.0280(13) Uani 1 1 d . . .
O5 O 0.71111(19) 0.73507(16) 0.88531(16) 0.0255(12) Uani 1 1 d . . .
O6 O 0.80578(18) 0.72276(16) 0.85067(16) 0.0236(12) Uani 1 1 d . . .
O7 O 0.7881(2) 0.56576(17) 0.82131(19) 0.0342(14) Uani 1 1 d . . .
O8 O 0.8512(2) 0.63686(17) 0.83128(17) 0.0282(13) Uani 1 1 d . . .
O9 O 1.02463(19) 0.58173(17) 0.79891(15) 0.0253(12) Uani 1 1 d . . .
O10 O 0.95870(18) 0.64999(16) 0.81395(15) 0.0220(12) Uani 1 1 d . . .
O11 O 0.6747(2) 0.36919(16) 0.87137(16) 0.0257(12) Uani 1 1 d . . .
O12 O 0.57989(19) 0.39769(17) 0.84593(19) 0.0341(14) Uani 1 1 d . A .
O13 O 0.60521(18) 0.55597(17) 0.84517(17) 0.0288(12) Uani 1 1 d . . .
O14 O 0.5416(2) 0.48609(17) 0.83576(17) 0.0295(13) Uani 1 1 d . A .
O15 O 0.3699(2) 0.55454(19) 0.82204(19) 0.0383(15) Uani 1 1 d . . .
O16 O 0.42891(19) 0.48047(17) 0.82767(16) 0.0247(12) Uani 1 1 d . A .
O17 O 0.2980(2) 0.3647(2) 0.81765(19) 0.0413(16) Uani 1 1 d . . .
O18 O 0.3996(2) 0.38909(17) 0.81944(17) 0.0312(13) Uani 1 1 d . A .
O19 O 0.4847(2) 0.25181(18) 0.8519(2) 0.0452(17) Uani 1 1 d . . .
O20 O 0.4923(2) 0.33887(17) 0.83929(17) 0.0308(14) Uani 1 1 d . A .
O21 O 0.7181(2) 0.38376(18) 0.67618(17) 0.0305(13) Uani 1 1 d . . .
O22 O 0.6158(2) 0.40588(17) 0.67105(17) 0.0306(14) Uani 1 1 d . A .
O23 O 0.5321(2) 0.26384(19) 0.6598(2) 0.053(2) Uani 1 1 d . . .
O24 O 0.5224(2) 0.35205(18) 0.6579(2) 0.0390(16) Uani 1 1 d . A .
O25 O 0.3420(2) 0.37493(19) 0.61957(18) 0.0349(15) Uani 1 1 d . . .
O26 O 0.4357(2) 0.40761(17) 0.64195(16) 0.0277(13) Uani 1 1 d . A .
O27 O 0.4040(2) 0.56489(19) 0.64171(19) 0.0405(16) Uani 1 1 d . . .
O28 O 0.4698(2) 0.49662(16) 0.65603(17) 0.0303(13) Uani 1 1 d . A .
O29 O 0.6401(2) 0.56993(18) 0.66079(17) 0.0333(14) Uani 1 1 d . . .
O30 O 0.5834(2) 0.49424(17) 0.65969(16) 0.0300(13) Uani 1 1 d . A .
O31 O 0.27496(19) 0.72870(16) 0.60600(15) 0.0208(11) Uani 1 1 d . . .
O32 O 0.18615(18) 0.70908(15) 0.64521(15) 0.0216(11) Uani 1 1 d . . .
O33 O 0.21153(18) 0.55043(16) 0.65645(15) 0.0249(12) Uani 1 1 d . . .
O34 O 0.14760(18) 0.62239(15) 0.66132(16) 0.0232(12) Uani 1 1 d . . .
O35 O -0.0182(2) 0.55993(18) 0.70107(15) 0.0284(12) Uani 1 1 d . . .
O36 O 0.04384(19) 0.63033(17) 0.68975(15) 0.0225(12) Uani 1 1 d . . .
O37 O -0.0918(2) 0.7437(2) 0.68713(17) 0.0356(14) Uani 1 1 d . . .
O38 O 0.0070(2) 0.71718(18) 0.66851(15) 0.0273(12) Uani 1 1 d . . .
O39 O 0.0829(2) 0.84756(18) 0.61400(18) 0.0356(14) Uani 1 1 d . . .
O40 O 0.0938(2) 0.76374(17) 0.63711(17) 0.0292(13) Uani 1 1 d . . .
O42 O 0.8931(2) 0.73410(18) 0.78742(15) 0.0283(13) Uani 1 1 d . . .
C1 C 1.0449(3) 0.7972(3) 0.8402(2) 0.0242(17) Uani 1 1 d . . .
C2 C 1.0568(3) 0.8449(2) 0.8513(3) 0.033(2) Uani 1 1 d . . .
H2A H 1.0792 0.8595 0.8308 0.039 Uiso 1 1 calc R . .
C3 C 1.0877(3) 0.8469(3) 0.8893(3) 0.040(2) Uani 1 1 d . . .
H3B H 1.1177 0.8246 0.8884 0.048 Uiso 1 1 calc R . .
H3C H 1.1044 0.8773 0.8918 0.048 Uiso 1 1 calc R . .
C4 C 1.0541(4) 0.8379(3) 0.9245(3) 0.037(2) Uani 1 1 d . . .
C5 C 1.0397(4) 0.8722(4) 0.9490(3) 0.049(3) Uani 1 1 d . . .
H5B H 1.0509 0.9023 0.9436 0.058 Uiso 1 1 calc R . .
C6 C 1.0089(5) 0.8633(4) 0.9817(3) 0.055(3) Uani 1 1 d . . .
H6A H 1.0003 0.8874 0.9987 0.067 Uiso 1 1 calc R . .
C7 C 0.9907(4) 0.8204(4) 0.9899(3) 0.052(3) Uani 1 1 d . . .
H7B H 0.9686 0.8148 1.0117 0.062 Uiso 1 1 calc R . .
C8 C 1.0055(4) 0.7854(3) 0.9653(3) 0.043(2) Uani 1 1 d . . .
H8A H 0.9950 0.7553 0.9711 0.051 Uiso 1 1 calc R . .
C9 C 1.0352(4) 0.7939(3) 0.9327(3) 0.039(2) Uani 1 1 d . . .
H9B H 1.0430 0.7699 0.9155 0.046 Uiso 1 1 calc R . .
C10 C 0.8541(3) 0.8337(2) 0.9033(2) 0.0229(17) Uani 1 1 d . . .
C11 C 0.8077(3) 0.8508(3) 0.9272(2) 0.0261(18) Uani 1 1 d . . .
H11B H 0.8004 0.8831 0.9206 0.031 Uiso 1 1 calc R . .
C12 C 0.8236(4) 0.8474(3) 0.9705(2) 0.033(2) Uani 1 1 d . . .
H12A H 0.8217 0.8153 0.9784 0.040 Uiso 1 1 calc R . .
H12B H 0.8618 0.8574 0.9735 0.040 Uiso 1 1 calc R . .
C13 C 0.7892(3) 0.8743(3) 0.9967(2) 0.0255(18) Uani 1 1 d . . .
C14 C 0.7964(3) 0.9211(3) 0.9978(2) 0.0260(17) Uani 1 1 d . . .
H14A H 0.8235 0.9344 0.9821 0.031 Uiso 1 1 calc R . .
C15 C 0.7651(4) 0.9488(3) 1.0211(3) 0.039(2) Uani 1 1 d . . .
H15B H 0.7715 0.9805 1.0219 0.047 Uiso 1 1 calc R . .
C16 C 0.7243(4) 0.9297(3) 1.0433(3) 0.038(2) Uani 1 1 d . . .
H16A H 0.7023 0.9483 1.0592 0.046 Uiso 1 1 calc R . .
C17 C 0.7158(4) 0.8837(4) 1.0423(3) 0.048(3) Uani 1 1 d . . .
H17B H 0.6875 0.8707 1.0572 0.058 Uiso 1 1 calc R . .
C18 C 0.7482(4) 0.8562(3) 1.0195(3) 0.040(2) Uani 1 1 d . . .
H18A H 0.7423 0.8244 1.0196 0.048 Uiso 1 1 calc R . .
C19 C 0.7211(3) 0.6983(2) 0.8671(2) 0.0279(18) Uani 1 1 d . . .
C20 C 0.6810(3) 0.6588(2) 0.8671(2) 0.0253(18) Uani 1 1 d . . .
H20A H 0.6428 0.6705 0.8666 0.030 Uiso 1 1 calc R . .
C21 C 0.6898(3) 0.6296(3) 0.9033(2) 0.0275(18) Uani 1 1 d . . .
H21B H 0.6593 0.6079 0.9052 0.033 Uiso 1 1 calc R . .
H21C H 0.7235 0.6118 0.8997 0.033 Uiso 1 1 calc R . .
C22 C 0.6941(3) 0.6545(3) 0.9408(3) 0.033(2) Uani 1 1 d . . .
C23 C 0.7447(3) 0.6715(3) 0.9523(3) 0.035(2) Uani 1 1 d . . .
H23B H 0.7760 0.6669 0.9368 0.041 Uiso 1 1 calc R . .
C24 C 0.7485(5) 0.6954(3) 0.9871(3) 0.051(3) Uani 1 1 d . . .
H24A H 0.7822 0.7083 0.9946 0.061 Uiso 1 1 calc R . .
C25 C 0.7046(5) 0.7002(3) 1.0096(3) 0.056(3) Uani 1 1 d . . .
H25B H 0.7078 0.7150 1.0336 0.067 Uiso 1 1 calc R . .
C26 C 0.6543(5) 0.6834(3) 0.9977(3) 0.055(3) Uani 1 1 d . . .
H26A H 0.6232 0.6877 1.0134 0.066 Uiso 1 1 calc R . .
C27 C 0.6494(4) 0.6610(3) 0.9640(3) 0.039(2) Uani 1 1 d . . .
H27B H 0.6149 0.6496 0.9564 0.047 Uiso 1 1 calc R . .
C28 C 0.8408(3) 0.5625(3) 0.8196(2) 0.0300(19) Uani 1 1 d . . .
C29 C 0.8663(3) 0.5152(3) 0.8132(3) 0.033(2) Uani 1 1 d . . .
H29B H 0.8538 0.5043 0.7876 0.040 Uiso 1 1 calc R . .
C30 C 0.8480(3) 0.4810(2) 0.8424(3) 0.037(2) Uani 1 1 d . . .
H30A H 0.8627 0.4510 0.8351 0.045 Uiso 1 1 calc R . .
H30B H 0.8079 0.4790 0.8415 0.045 Uiso 1 1 calc R . .
C31 C 0.8652(3) 0.4914(3) 0.8829(3) 0.040(2) Uani 1 1 d . . .
C32 C 0.9061(5) 0.4638(3) 0.9007(3) 0.054(3) Uani 1 1 d . . .
H32A H 0.9214 0.4387 0.8876 0.065 Uiso 1 1 calc R . .
C33 C 0.9226(6) 0.4751(4) 0.9380(4) 0.075(4) Uani 1 1 d . . .
H33B H 0.9492 0.4570 0.9504 0.090 Uiso 1 1 calc R . .
C34 C 0.9011(6) 0.5121(5) 0.9568(4) 0.076(4) Uani 1 1 d . . .
H34A H 0.9137 0.5194 0.9818 0.091 Uiso 1 1 calc R . .
C35 C 0.8628(5) 0.5375(4) 0.9404(3) 0.057(3) Uani 1 1 d . . .
H35B H 0.8474 0.5622 0.9542 0.068 Uiso 1 1 calc R . .
C36 C 0.8449(4) 0.5282(3) 0.9031(3) 0.043(2) Uani 1 1 d . . .
H36A H 0.8187 0.5474 0.8914 0.052 Uiso 1 1 calc R . .
C37 C 1.0430(3) 0.6227(3) 0.7997(2) 0.0262(18) Uani 1 1 d . . .
C38 C 1.1027(3) 0.6308(3) 0.7938(2) 0.0258(17) Uani 1 1 d . . .
H38A H 1.1147 0.6148 0.7700 0.031 Uiso 1 1 calc R . .
C39 C 1.1378(3) 0.6136(3) 0.8285(2) 0.0263(18) Uani 1 1 d . . .
H39B H 1.1249 0.5832 0.8363 0.032 Uiso 1 1 calc R . .
H39C H 1.1762 0.6108 0.8204 0.032 Uiso 1 1 calc R . .
C40 C 1.1342(3) 0.6452(3) 0.8622(2) 0.0298(19) Uani 1 1 d . . .
C41 C 1.1746(3) 0.6755(3) 0.8699(2) 0.034(2) Uani 1 1 d . . .
H41A H 1.2062 0.6758 0.8542 0.040 Uiso 1 1 calc R . .
C42 C 1.1708(4) 0.7063(3) 0.9003(3) 0.039(2) Uani 1 1 d . . .
H42A H 1.1996 0.7269 0.9051 0.047 Uiso 1 1 calc R . .
C43 C 1.1250(4) 0.7065(3) 0.9234(3) 0.041(2) Uani 1 1 d . . .
H43A H 1.1212 0.7280 0.9435 0.049 Uiso 1 1 calc R . .
C44 C 1.0860(4) 0.6755(3) 0.9167(2) 0.041(2) Uani 1 1 d . . .
H44A H 1.0551 0.6746 0.9330 0.049 Uiso 1 1 calc R . .
C45 C 1.0895(3) 0.6450(3) 0.8868(3) 0.037(2) Uani 1 1 d . . .
H45A H 1.0611 0.6237 0.8829 0.045 Uiso 1 1 calc R . .
C46 C 0.6665(3) 0.4113(2) 0.8634(2) 0.0246(17) Uani 1 1 d . . .
C47 C 0.7124(3) 0.4446(3) 0.8707(3) 0.035(2) Uani 1 1 d . A .
H47A H 0.7462 0.4327 0.8583 0.042 Uiso 1 1 calc R . .
C48 C 0.7232(3) 0.4500(3) 0.9132(3) 0.037(2) Uani 1 1 d . . .
H48A H 0.7546 0.4371 0.9247 0.044 Uiso 1 1 calc R A .
C49 C 0.6830(4) 0.4760(3) 0.9363(3) 0.037(2) Uani 1 1 d . . .
C50 C 0.6979(4) 0.5174(3) 0.9523(3) 0.049(3) Uani 1 1 d . . .
H50A H 0.7330 0.5296 0.9474 0.059 Uiso 1 1 calc R A .
C51 C 0.6611(5) 0.5413(3) 0.9757(3) 0.055(3) Uani 1 1 d . . .
H51A H 0.6722 0.5685 0.9879 0.066 Uiso 1 1 calc R . .
C52 C 0.6101(5) 0.5254(4) 0.9808(3) 0.058(3) Uani 1 1 d . . .
H52A H 0.5852 0.5423 0.9958 0.069 Uiso 1 1 calc R A .
C53 C 0.5931(4) 0.4846(3) 0.9644(3) 0.047(2) Uani 1 1 d . . .
H53A H 0.5573 0.4736 0.9683 0.056 Uiso 1 1 calc R . .
C54 C 0.6301(3) 0.4606(3) 0.9422(3) 0.040(2) Uani 1 1 d . . .
H54A H 0.6190 0.4329 0.9307 0.048 Uiso 1 1 calc R A .
C55 C 0.5556(3) 0.5618(3) 0.8357(2) 0.0282(18) Uani 1 1 d . . .
C56 C 0.5319(3) 0.6084(2) 0.8314(3) 0.034(2) Uani 1 1 d . A .
H56A H 0.5567 0.6273 0.8153 0.040 Uiso 1 1 calc R . .
C57 C 0.5250(3) 0.6311(3) 0.8710(3) 0.042(3) Uani 1 1 d . . .
H57A H 0.5609 0.6323 0.8839 0.051 Uiso 1 1 calc R A .
H57B H 0.5124 0.6626 0.8673 0.051 Uiso 1 1 calc R . .
C58 C 0.4852(3) 0.6068(3) 0.8969(3) 0.037(2) Uani 1 1 d . . .
C59 C 0.4313(4) 0.6236(3) 0.9010(3) 0.045(2) Uani 1 1 d . . .
H59A H 0.4207 0.6507 0.8884 0.054 Uiso 1 1 calc R A .
C60 C 0.3950(4) 0.6007(3) 0.9230(3) 0.050(3) Uani 1 1 d . . .
H60A H 0.3593 0.6124 0.9258 0.060 Uiso 1 1 calc R . .
C61 C 0.4083(4) 0.5609(3) 0.9416(3) 0.049(3) Uani 1 1 d . . .
H61A H 0.3822 0.5455 0.9568 0.058 Uiso 1 1 calc R A .
C62 C 0.4622(4) 0.5434(3) 0.9375(3) 0.043(2) Uani 1 1 d . . .
H62A H 0.4720 0.5157 0.9495 0.052 Uiso 1 1 calc R . .
C63 C 0.5002(4) 0.5668(3) 0.9157(3) 0.040(2) Uani 1 1 d . . .
H63A H 0.5364 0.5558 0.9136 0.048 Uiso 1 1 calc R A .
C64 C 0.3467(3) 0.5141(3) 0.8220(2) 0.032(2) Uani 1 1 d . . .
C65 C 0.2850(3) 0.5111(3) 0.8202(3) 0.035(2) Uani 1 1 d . A .
H65A H 0.2711 0.5331 0.8008 0.042 Uiso 1 1 calc R . .
C66 C 0.2596(3) 0.5213(3) 0.8588(3) 0.038(2) Uani 1 1 d . . .
H66A H 0.2779 0.5484 0.8695 0.045 Uiso 1 1 calc R A .
H66B H 0.2210 0.5293 0.8546 0.045 Uiso 1 1 calc R . .
C67 C 0.2619(3) 0.4844(3) 0.8885(2) 0.0289(19) Uani 1 1 d . . .
C68 C 0.2171(4) 0.4584(4) 0.8972(3) 0.050(3) Uani 1 1 d . . .
H68A H 0.1838 0.4653 0.8847 0.059 Uiso 1 1 calc R A .
C69 C 0.2177(4) 0.4233(4) 0.9228(3) 0.051(3) Uani 1 1 d . . .
H69A H 0.1855 0.4067 0.9281 0.061 Uiso 1 1 calc R . .
C70 C 0.2656(5) 0.4126(3) 0.9406(3) 0.048(3) Uani 1 1 d . . .
H70A H 0.2668 0.3882 0.9583 0.058 Uiso 1 1 calc R A .
C71 C 0.3119(4) 0.4369(3) 0.9330(3) 0.044(2) Uani 1 1 d . . .
H71A H 0.3453 0.4293 0.9451 0.053 Uiso 1 1 calc R . .
C72 C 0.3094(4) 0.4739(3) 0.9068(3) 0.035(2) Uani 1 1 d . . .
H72A H 0.3410 0.4914 0.9020 0.043 Uiso 1 1 calc R A .
C73 C 0.3342(3) 0.3339(3) 0.8197(3) 0.035(2) Uani 1 1 d . . .
C74 C 0.3198(4) 0.2852(3) 0.8236(3) 0.040(2) Uani 1 1 d . A .
H74A H 0.2937 0.2773 0.8027 0.048 Uiso 1 1 calc R . .
C75 C 0.2921(4) 0.2753(3) 0.8620(3) 0.047(3) Uani 1 1 d . . .
H75A H 0.2630 0.2979 0.8662 0.056 Uiso 1 1 calc R A .
H75B H 0.2748 0.2451 0.8607 0.056 Uiso 1 1 calc R . .
C76 C 0.3298(3) 0.2763(3) 0.8952(3) 0.039(2) Uani 1 1 d . . .
C77 C 0.3475(4) 0.2358(3) 0.9120(3) 0.051(3) Uani 1 1 d . . .
H77A H 0.3337 0.2078 0.9028 0.061 Uiso 1 1 calc R A .
C78 C 0.3844(4) 0.2357(3) 0.9414(4) 0.057(3) Uani 1 1 d . . .
H78A H 0.3962 0.2078 0.9521 0.068 Uiso 1 1 calc R . .
C79 C 0.4047(4) 0.2764(3) 0.9558(3) 0.047(3) Uani 1 1 d . . .
H79A H 0.4303 0.2765 0.9761 0.056 Uiso 1 1 calc R A .
C80 C 0.3865(4) 0.3171(3) 0.9395(3) 0.049(3) Uani 1 1 d . . .
H80A H 0.3992 0.3452 0.9492 0.059 Uiso 1 1 calc R . .
C81 C 0.3502(4) 0.3165(3) 0.9093(3) 0.042(2) Uani 1 1 d . . .
H81A H 0.3391 0.3442 0.8981 0.050 Uiso 1 1 calc R A .
C82 C 0.5303(3) 0.2719(2) 0.8563(3) 0.032(2) Uani 1 1 d . . .
C83 C 0.5784(3) 0.2475(3) 0.8721(3) 0.033(2) Uani 1 1 d . A .
H83A H 0.5804 0.2172 0.8595 0.040 Uiso 1 1 calc R . .
C84 C 0.5738(4) 0.2403(3) 0.9150(3) 0.037(2) Uani 1 1 d . . .
H84A H 0.5365 0.2298 0.9210 0.045 Uiso 1 1 calc R A .
H84B H 0.5992 0.2159 0.9226 0.045 Uiso 1 1 calc R . .
C85 C 0.5859(3) 0.2820(3) 0.9387(2) 0.0292(19) Uani 1 1 d . . .
C86 C 0.6371(4) 0.2881(4) 0.9550(3) 0.046(3) Uani 1 1 d . . .
H86A H 0.6648 0.2664 0.9501 0.055 Uiso 1 1 calc R A .
C87 C 0.6487(4) 0.3243(4) 0.9775(3) 0.051(3) Uani 1 1 d . . .
H87A H 0.6837 0.3272 0.9888 0.061 Uiso 1 1 calc R . .
C88 C 0.6103(4) 0.3560(4) 0.9839(3) 0.050(3) Uani 1 1 d . . .
H88A H 0.6186 0.3809 1.0001 0.060 Uiso 1 1 calc R A .
C89 C 0.5594(5) 0.3533(3) 0.9678(3) 0.049(3) Uani 1 1 d . . .
H89A H 0.5335 0.3767 0.9717 0.059 Uiso 1 1 calc R . .
C90 C 0.5465(4) 0.3154(3) 0.9454(3) 0.036(2) Uani 1 1 d . . .
H90A H 0.5111 0.3124 0.9348 0.043 Uiso 1 1 calc R A .
C91 C 0.6822(3) 0.3527(3) 0.6780(2) 0.0272(18) Uani 1 1 d . . .
C92 C 0.6977(3) 0.3038(3) 0.6815(3) 0.034(2) Uani 1 1 d . A .
H92A H 0.7224 0.3001 0.7041 0.041 Uiso 1 1 calc R . .
C93 C 0.7280(3) 0.2879(3) 0.6448(3) 0.039(2) Uani 1 1 d . . .
H93A H 0.7562 0.3106 0.6384 0.047 Uiso 1 1 calc R A .
H93B H 0.7469 0.2591 0.6506 0.047 Uiso 1 1 calc R . .
C94 C 0.6926(3) 0.2810(3) 0.6106(3) 0.037(2) Uani 1 1 d . . .
C95 C 0.6788(3) 0.2382(3) 0.5983(3) 0.044(3) Uani 1 1 d . . .
H95A H 0.6924 0.2125 0.6115 0.052 Uiso 1 1 calc R A .
C96 C 0.6448(4) 0.2322(3) 0.5666(3) 0.049(3) Uani 1 1 d . . .
H96A H 0.6354 0.2026 0.5584 0.059 Uiso 1 1 calc R . .
C97 C 0.6246(4) 0.2702(3) 0.5471(3) 0.048(3) Uani 1 1 d . . .
H97A H 0.6028 0.2665 0.5248 0.058 Uiso 1 1 calc R A .
C98 C 0.6363(4) 0.3117(4) 0.5601(3) 0.050(3) Uani 1 1 d . . .
H98A H 0.6204 0.3374 0.5481 0.061 Uiso 1 1 calc R . .
C99 C 0.6710(4) 0.3177(3) 0.5904(3) 0.040(2) Uani 1 1 d . . .
H99A H 0.6805 0.3476 0.5980 0.047 Uiso 1 1 calc R A .
C100 C 0.4853(3) 0.2826(3) 0.6512(3) 0.040(2) Uani 1 1 d . . .
C101 C 0.4362(3) 0.2548(3) 0.6399(3) 0.035(2) Uani 1 1 d . A .
H10A H 0.4332 0.2278 0.6570 0.042 Uiso 1 1 calc R . .
C102 C 0.4420(4) 0.2394(3) 0.5983(3) 0.043(3) Uani 1 1 d . . .
H10B H 0.4777 0.2243 0.5953 0.052 Uiso 1 1 calc R A .
H10C H 0.4135 0.2167 0.5928 0.052 Uiso 1 1 calc R . .
C103 C 0.4379(4) 0.2772(3) 0.5690(3) 0.040(2) Uani 1 1 d . . .
C104 C 0.3887(4) 0.2843(3) 0.5497(3) 0.045(3) Uani 1 1 d . . .
H10D H 0.3592 0.2645 0.5548 0.055 Uiso 1 1 calc R A .
C105 C 0.3810(7) 0.3188(4) 0.5235(3) 0.076(4) Uani 1 1 d . . .
H10E H 0.3477 0.3236 0.5104 0.091 Uiso 1 1 calc R . .
C106 C 0.4280(7) 0.3466(4) 0.5180(3) 0.079(4) Uani 1 1 d U . .
H10F H 0.4249 0.3715 0.5010 0.095 Uiso 1 1 calc R A .
C107 C 0.4757(6) 0.3401(4) 0.5350(3) 0.078(4) Uani 1 1 d U . .
H10G H 0.5059 0.3590 0.5293 0.093 Uiso 1 1 calc R . .
C108 C 0.4802(5) 0.3056(4) 0.5606(3) 0.062(3) Uani 1 1 d . . .
H10H H 0.5140 0.3011 0.5732 0.075 Uiso 1 1 calc R A .
C109 C 0.3489(3) 0.4178(3) 0.6235(2) 0.0316(19) Uani 1 1 d . . .
C110 C 0.3014(3) 0.4498(3) 0.6142(3) 0.042(2) Uani 1 1 d . A .
H11C H 0.2684 0.4386 0.6281 0.050 Uiso 1 1 calc R . .
C111 C 0.2890(4) 0.4497(3) 0.5716(3) 0.043(2) Uani 1 1 d . . .
H11D H 0.2525 0.4630 0.5676 0.051 Uiso 1 1 calc R A .
H11E H 0.2876 0.4179 0.5627 0.051 Uiso 1 1 calc R . .
C112 C 0.3300(4) 0.4755(3) 0.5468(3) 0.046(3) Uani 1 1 d . . .
C113 C 0.3172(4) 0.5172(3) 0.5323(3) 0.045(3) Uani 1 1 d . . .
H11F H 0.2833 0.5308 0.5386 0.054 Uiso 1 1 calc R A .
C114 C 0.3537(5) 0.5402(3) 0.5079(3) 0.052(3) Uani 1 1 d . . .
H11G H 0.3440 0.5685 0.4971 0.062 Uiso 1 1 calc R . .
C115 C 0.4034(4) 0.5212(3) 0.5002(3) 0.055(3) Uani 1 1 d . . .
H11H H 0.4285 0.5366 0.4841 0.066 Uiso 1 1 calc R A .
C116 C 0.4170(4) 0.4792(4) 0.5160(3) 0.052(3) Uani 1 1 d . . .
H11I H 0.4513 0.4658 0.5106 0.062 Uiso 1 1 calc R . .
C117 C 0.3806(4) 0.4576(3) 0.5390(3) 0.043(2) Uani 1 1 d . . .
H11J H 0.3903 0.4294 0.5500 0.052 Uiso 1 1 calc R A .
C118 C 0.4540(3) 0.5728(3) 0.6512(3) 0.035(2) Uani 1 1 d . . .
C119 C 0.4751(3) 0.6198(3) 0.6516(3) 0.036(2) Uani 1 1 d . A .
H11K H 0.4498 0.6394 0.6667 0.043 Uiso 1 1 calc R . .
C120 C 0.4802(3) 0.6385(3) 0.6110(3) 0.040(2) Uani 1 1 d U . .
H12C H 0.4438 0.6387 0.5989 0.048 Uiso 1 1 calc R A .
H12D H 0.4931 0.6702 0.6124 0.048 Uiso 1 1 calc R . .
C121 C 0.5182(3) 0.6121(3) 0.5861(2) 0.033(2) Uani 1 1 d . . .
C122 C 0.4995(3) 0.5742(3) 0.5653(3) 0.039(2) Uani 1 1 d . . .
H12E H 0.4624 0.5656 0.5665 0.047 Uiso 1 1 calc R A .
C123 C 0.5351(4) 0.5501(3) 0.5436(3) 0.040(2) Uani 1 1 d . . .
H12F H 0.5221 0.5254 0.5289 0.048 Uiso 1 1 calc R . .
C124 C 0.5919(4) 0.5612(4) 0.5424(3) 0.047(2) Uani 1 1 d . . .
H12G H 0.6168 0.5438 0.5276 0.057 Uiso 1 1 calc R A .
C125 C 0.6086(4) 0.5974(4) 0.5631(3) 0.051(3) Uani 1 1 d . . .
H12H H 0.6459 0.6055 0.5622 0.062 Uiso 1 1 calc R . .
C126 C 0.5743(4) 0.6230(3) 0.5852(3) 0.039(2) Uani 1 1 d . . .
H12I H 0.5880 0.6477 0.5998 0.047 Uiso 1 1 calc R A .
C127 C 0.6645(3) 0.5318(3) 0.6635(3) 0.033(2) Uani 1 1 d . . .
C128 C 0.7257(3) 0.5298(3) 0.6647(3) 0.034(2) Uani 1 1 d . A .
H12J H 0.7391 0.5545 0.6818 0.041 Uiso 1 1 calc R . .
C129 C 0.7501(4) 0.5367(3) 0.6254(3) 0.041(2) Uani 1 1 d . . .
H12K H 0.7319 0.5626 0.6129 0.050 Uiso 1 1 calc R A .
H12L H 0.7891 0.5444 0.6282 0.050 Uiso 1 1 calc R . .
C130 C 0.7452(3) 0.4959(3) 0.5999(3) 0.035(2) Uani 1 1 d . . .
C131 C 0.6982(4) 0.4851(3) 0.5812(3) 0.041(2) Uani 1 1 d . . .
H13B H 0.6672 0.5038 0.5851 0.049 Uiso 1 1 calc R A .
C132 C 0.6932(4) 0.4471(4) 0.5560(3) 0.056(3) Uani 1 1 d . . .
H13C H 0.6602 0.4406 0.5430 0.068 Uiso 1 1 calc R . .
C133 C 0.7393(5) 0.4203(4) 0.5517(3) 0.060(3) Uani 1 1 d . . .
H13D H 0.7368 0.3944 0.5357 0.072 Uiso 1 1 calc R A .
C134 C 0.7852(6) 0.4288(5) 0.5681(4) 0.082(4) Uani 1 1 d . . .
H13E H 0.8154 0.4095 0.5637 0.099 Uiso 1 1 calc R . .
C135 C 0.7908(4) 0.4666(4) 0.5927(3) 0.061(3) Uani 1 1 d . . .
H13F H 0.8248 0.4727 0.6045 0.073 Uiso 1 1 calc R A .
C136 C 0.2693(3) 0.6901(2) 0.6227(2) 0.0230(17) Uani 1 1 d . . .
C137 C 0.3122(3) 0.6532(2) 0.6177(2) 0.0226(17) Uani 1 1 d . . .
H13G H 0.3495 0.6666 0.6173 0.027 Uiso 1 1 calc R . .
C138 C 0.3019(3) 0.6253(3) 0.5808(2) 0.0268(18) Uani 1 1 d . . .
H13H H 0.3341 0.6060 0.5759 0.032 Uiso 1 1 calc R . .
H13I H 0.2705 0.6051 0.5852 0.032 Uiso 1 1 calc R . .
C139 C 0.2909(3) 0.6533(3) 0.5454(2) 0.0289(19) Uani 1 1 d . . .
C140 C 0.2391(4) 0.6699(3) 0.5371(3) 0.043(2) Uani 1 1 d . . .
H14B H 0.2098 0.6624 0.5537 0.052 Uiso 1 1 calc R . .
C141 C 0.2293(5) 0.6965(4) 0.5060(3) 0.062(3) Uani 1 1 d . . .
H14C H 0.1936 0.7076 0.5012 0.075 Uiso 1 1 calc R . .
C142 C 0.2701(6) 0.7071(4) 0.4820(3) 0.067(4) Uani 1 1 d . . .
H14D H 0.2632 0.7250 0.4599 0.081 Uiso 1 1 calc R . .
C143 C 0.3222(5) 0.6918(3) 0.4897(3) 0.052(3) Uani 1 1 d . . .
H14E H 0.3512 0.7001 0.4733 0.063 Uiso 1 1 calc R . .
C144 C 0.3324(4) 0.6649(3) 0.5207(3) 0.041(2) Uani 1 1 d . . .
H14F H 0.3682 0.6541 0.5252 0.049 Uiso 1 1 calc R . .
C145 C 0.1592(3) 0.5454(2) 0.6607(2) 0.0217(16) Uani 1 1 d . . .
C146 C 0.1347(3) 0.4986(2) 0.6634(2) 0.0246(18) Uani 1 1 d . . .
H14G H 0.1474 0.4846 0.6879 0.030 Uiso 1 1 calc R . .
C147 C 0.1518(3) 0.4681(2) 0.6309(2) 0.0232(17) Uani 1 1 d . . .
H14H H 0.1919 0.4651 0.6312 0.028 Uiso 1 1 calc R . .
H14I H 0.1361 0.4376 0.6351 0.028 Uiso 1 1 calc R . .
C148 C 0.1344(3) 0.4847(2) 0.5927(3) 0.0265(18) Uani 1 1 d . . .
C149 C 0.0903(3) 0.4643(3) 0.5727(2) 0.032(2) Uani 1 1 d . . .
H14J H 0.0724 0.4388 0.5834 0.039 Uiso 1 1 calc R . .
C150 C 0.0734(4) 0.4811(3) 0.5380(3) 0.039(2) Uani 1 1 d . . .
H15C H 0.0437 0.4673 0.5251 0.046 Uiso 1 1 calc R . .
C151 C 0.0992(4) 0.5178(3) 0.5217(3) 0.049(3) Uani 1 1 d . . .
H15D H 0.0865 0.5293 0.4979 0.059 Uiso 1 1 calc R . .
C152 C 0.1422(4) 0.5379(3) 0.5389(3) 0.043(2) Uani 1 1 d . . .
H15E H 0.1606 0.5625 0.5270 0.052 Uiso 1 1 calc R . .
C153 C 0.1588(4) 0.5217(3) 0.5744(2) 0.032(2) Uani 1 1 d . . .
H15F H 0.1882 0.5365 0.5868 0.038 Uiso 1 1 calc R . .
C154 C -0.0364(3) 0.6004(3) 0.7087(2) 0.0235(17) Uani 1 1 d . . .
C155 C -0.0938(3) 0.6059(3) 0.7233(3) 0.0314(19) Uani 1 1 d . . .
H15G H -0.0989 0.5873 0.7469 0.038 Uiso 1 1 calc R . .
C156 C -0.1356(3) 0.5916(3) 0.6929(3) 0.040(2) Uani 1 1 d . . .
H15H H -0.1294 0.5594 0.6865 0.048 Uiso 1 1 calc R . .
H15I H -0.1724 0.5941 0.7041 0.048 Uiso 1 1 calc R . .
C157 C -0.1343(3) 0.6181(3) 0.6571(3) 0.036(2) Uani 1 1 d . . .
C158 C -0.1658(4) 0.6567(4) 0.6505(3) 0.056(3) Uani 1 1 d . . .
H15J H -0.1900 0.6664 0.6700 0.067 Uiso 1 1 calc R . .
C159 C -0.1635(5) 0.6806(4) 0.6182(3) 0.069(4) Uani 1 1 d . . .
H15L H -0.1865 0.7061 0.6148 0.083 Uiso 1 1 calc R . .
C160 C -0.1271(5) 0.6680(5) 0.5891(4) 0.075(4) Uani 1 1 d . . .
H16B H -0.1246 0.6852 0.5662 0.091 Uiso 1 1 calc R . .
C161 C -0.0952(5) 0.6304(6) 0.5944(4) 0.083(4) Uani 1 1 d U . .
H16C H -0.0698 0.6214 0.5754 0.100 Uiso 1 1 calc R . .
C162 C -0.1005(4) 0.6058(5) 0.6278(3) 0.060(3) Uani 1 1 d U . .
H16D H -0.0796 0.5789 0.6306 0.072 Uiso 1 1 calc R . .
C163 C -0.0589(3) 0.7711(3) 0.6699(2) 0.034(2) Uani 1 1 d . . .
C164 C -0.0760(3) 0.8178(3) 0.6595(3) 0.037(2) Uani 1 1 d . . .
H16E H -0.0991 0.8301 0.6806 0.045 Uiso 1 1 calc R . .
C165 C -0.1081(4) 0.8204(4) 0.6219(3) 0.055(3) Uani 1 1 d . . .
H16F H -0.1357 0.7960 0.6218 0.066 Uiso 1 1 calc R . .
H16G H -0.1277 0.8496 0.6211 0.066 Uiso 1 1 calc R . .
C166 C -0.0733(4) 0.8161(4) 0.5859(3) 0.050(3) Uani 1 1 d . . .
C167 C -0.0596(4) 0.8530(4) 0.5643(3) 0.056(3) Uani 1 1 d . . .
H16H H -0.0719 0.8822 0.5716 0.067 Uiso 1 1 calc R . .
C168 C -0.0277(4) 0.8478(5) 0.5319(3) 0.065(3) Uani 1 1 d . . .
H16I H -0.0182 0.8739 0.5175 0.078 Uiso 1 1 calc R . .
C169 C -0.0099(6) 0.8075(6) 0.5202(4) 0.094(5) Uani 1 1 d . . .
H16J H 0.0113 0.8049 0.4976 0.113 Uiso 1 1 calc R . .
C170 C -0.0228(7) 0.7700(5) 0.5414(4) 0.087(5) Uani 1 1 d . . .
H17C H -0.0086 0.7415 0.5338 0.104 Uiso 1 1 calc R . .
C171 C -0.0564(5) 0.7722(4) 0.5740(3) 0.063(3) Uani 1 1 d . . .
H17D H -0.0368 0.7578 0.5956 0.076 Uiso 1 1 calc R . .
H17E H -0.0893 0.7539 0.5690 0.076 Uiso 1 1 calc R . .
C172 C 0.1277(3) 0.8264(3) 0.6080(2) 0.0283(19) Uani 1 1 d . . .
C173 C 0.1725(3) 0.8470(3) 0.5836(2) 0.0260(18) Uani 1 1 d . . .
H17F H 0.1792 0.8790 0.5919 0.031 Uiso 1 1 calc R . .
C174 C 0.1508(4) 0.8466(3) 0.5423(3) 0.038(2) Uani 1 1 d . . .
H17G H 0.1413 0.8151 0.5353 0.045 Uiso 1 1 calc R . .
H17H H 0.1171 0.8649 0.5412 0.045 Uiso 1 1 calc R . .
C175 C 0.1904(4) 0.8647(3) 0.5134(2) 0.036(2) Uani 1 1 d . . .
C176 C 0.2042(4) 0.9112(4) 0.5123(3) 0.046(3) Uani 1 1 d . . .
H17I H 0.1883 0.9319 0.5298 0.055 Uiso 1 1 calc R . .
C177 C 0.2423(4) 0.9264(4) 0.4846(3) 0.054(3) Uani 1 1 d . . .
H17J H 0.2527 0.9573 0.4839 0.064 Uiso 1 1 calc R . .
C178 C 0.2640(4) 0.8966(5) 0.4590(3) 0.059(3) Uani 1 1 d . . .
H17K H 0.2902 0.9068 0.4410 0.071 Uiso 1 1 calc R . .
C179 C 0.2482(5) 0.8517(5) 0.4590(4) 0.072(4) Uani 1 1 d . . .
H17L H 0.2627 0.8318 0.4402 0.086 Uiso 1 1 calc R . .
C180 C 0.2117(4) 0.8351(4) 0.4857(3) 0.056(3) Uani 1 1 d . . .
H18B H 0.2012 0.8041 0.4853 0.067 Uiso 1 1 calc R . .
N100 N 0.4798(4) 0.4196(7) 0.7409(2) 0.098(9) Uani 0.50 1 d PDU A 1
O101 O 0.4310(6) 0.4063(14) 0.7365(6) 0.170(14) Uani 0.50 1 d PDU A 1
O102 O 0.5014(2) 0.4169(2) 0.77560(14) 0.0373(15) Uani 0.50 1 d PD A 1
O103 O 0.5112(2) 0.4284(2) 0.71453(14) 0.0412(16) Uani 0.50 1 d PD A 1
N10A N 0.5295(4) 0.4346(6) 0.7469(2) 0.074(6) Uani 0.50 1 d PDU A 2
O10A O 0.5800(5) 0.4410(17) 0.7527(6) 0.091(13) Uani 0.50 1 d PDU A 2
O10B O 0.5014(2) 0.4169(2) 0.77560(14) 0.0373(15) Uani 0.50 1 d PD A 2
O10C O 0.5112(2) 0.4284(2) 0.71453(14) 0.0412(16) Uani 0.50 1 d PD A 2
O104 O 0.1148(2) 0.71722(18) 0.71117(15) 0.0294(13) Uani 1 1 d . . .
N110 N 0.9110(4) 0.6681(3) 0.9218(2) 0.047(2) Uani 1 1 d . . .
O110 O 0.9470(2) 0.6613(2) 0.89693(18) 0.0396(16) Uani 1 1 d . . .
O111 O 0.8688(3) 0.6910(2) 0.91257(18) 0.0449(17) Uani 1 1 d . . .
O112 O 0.9181(4) 0.6502(3) 0.9617(3) 0.095(3) Uani 1 1 d . . .
N120 N 0.4649(3) 0.4231(2) 0.91757(18) 0.0266(15) Uani 1 1 d . A .
O120 O 0.5072(3) 0.4371(3) 0.90386(19) 0.068(2) Uani 1 1 d . A .
O121 O 0.4312(3) 0.4088(3) 0.89319(19) 0.0518(19) Uani 1 1 d . A .
O122 O 0.4547(2) 0.4243(2) 0.95194(16) 0.0370(15) Uani 1 1 d . . .
N130 N 0.5461(3) 0.4315(2) 0.5713(2) 0.0345(17) Uani 1 1 d . A .
O130 O 0.5736(3) 0.4091(3) 0.5945(2) 0.064(2) Uani 1 1 d . A .
O131 O 0.5103(3) 0.4550(3) 0.5865(2) 0.075(3) Uani 1 1 d U A .
O132 O 0.5550(3) 0.4310(2) 0.53662(17) 0.0443(17) Uani 1 1 d . . .
N140 N 0.0719(4) 0.6570(3) 0.5782(2) 0.047(2) Uani 1 1 d . . .
O140 O 0.1084(3) 0.6852(2) 0.58465(16) 0.0405(16) Uani 1 1 d . . .
O141 O 0.0440(2) 0.6410(2) 0.60635(17) 0.0346(14) Uani 1 1 d . . .
O142 O 0.0601(5) 0.6426(4) 0.5382(3) 0.097(3) Uani 1 1 d . . .
N150 N 0.7510(4) 0.8499(2) 0.8212(2) 0.072(3) Uani 1 1 d D . .
O150 O 0.7777(3) 0.8764(2) 0.8421(2) 0.076(3) Uani 1 1 d D . .
O151 O 0.7295(5) 0.8678(3) 0.7898(3) 0.120(4) Uani 1 1 d DU . .
O152 O 0.7434(3) 0.80980(19) 0.8283(2) 0.056(2) Uani 1 1 d D . .
N160 N 0.2374(4) 0.8362(3) 0.6853(3) 0.039(3) Uani 0.54 1 d PD . .
O160 O 0.2526(2) 0.79777(18) 0.67366(18) 0.0407(16) Uani 1 1 d D . .
O161 O 0.2574(6) 0.8483(4) 0.7191(3) 0.064(4) Uani 0.52 1 d PD . .
O162 O 0.2044(3) 0.8635(2) 0.6710(2) 0.072(2) Uani 1 1 d D . .
N170 N 0.01287(17) 0.78490(14) 0.7438(2) 0.044(2) Uani 1 1 d D . .
O170 O -0.0012(2) 0.74617(15) 0.75441(17) 0.0428(16) Uani 1 1 d D . .
O171 O -0.0226(3) 0.8186(2) 0.7444(2) 0.082(3) Uani 1 1 d D . .
O172 O 0.05876(19) 0.7920(2) 0.73172(19) 0.0478(17) Uani 1 1 d D . .
O200 O 0.1758(3) 0.7968(3) 0.7898(2) 0.055(2) Uani 1 1 d . . .
O201 O 0.0943(5) 0.8812(4) 0.7138(4) 0.123(4) Uani 1 1 d . . .
O202 O 0.9451(3) 0.4829(2) 0.7318(2) 0.0517(19) Uani 1 1 d . . .
O203 O 0.8713(3) 0.4613(2) 0.6749(2) 0.056(2) Uani 1 1 d . . .
O204 O 0.9595(4) 0.4642(3) 0.6179(3) 0.083(3) Uani 1 1 d . . .
O205 O 0.7371(3) 0.4450(2) 0.77298(18) 0.0544(19) Uani 1 1 d . . .
O206 O 0.6452(6) 0.3383(5) 0.7865(4) 0.152(6) Uani 1 1 d . . .
O207 O 0.3582(4) 0.6898(3) 0.6953(3) 0.085(3) Uani 1 1 d U . .
O209 O 0.1956(4) 0.3406(5) 0.7974(4) 0.125(4) Uani 1 1 d U . .
O210 O 0.1508(4) 0.4262(4) 0.8129(3) 0.096(3) Uani 1 1 d U . .
O211 O 0.2380(3) 0.6737(2) 0.7815(2) 0.0473(18) Uani 1 1 d . . .
O212 O 0.1946(2) 0.5308(2) 0.7524(2) 0.0459(17) Uani 1 1 d . . .
O213 O 0.2578(4) 0.4614(3) 0.7185(3) 0.085(3) Uani 1 1 d . . .
O214 O 0.0822(3) 0.5256(3) 0.7522(2) 0.067(2) Uani 1 1 d . . .
O215 O 0.4165(3) 0.6887(3) 0.8155(3) 0.098(4) Uani 1 1 d . . .
O216 O 0.3227(3) 0.6440(3) 0.8306(3) 0.087(3) Uani 1 1 d . . .
O217 O 0.3463(5) 0.5795(5) 0.7387(3) 0.126(4) Uani 1 1 d U . .
O219 O 0.2147(2) 0.7433(2) 0.73352(19) 0.0427(16) Uani 1 1 d . . .
O303 O 0.5551(4) 0.3167(4) 0.7420(3) 0.101(3) Uani 1 1 d . . .
O304 O 0.0123(3) 0.5507(2) 0.5996(2) 0.059(2) Uani 1 1 d . . .
O305 O 0.9749(2) 0.5730(2) 0.88279(19) 0.0447(16) Uani 1 1 d . . .
O306 O 0.6601(4) 0.6607(2) 0.6662(3) 0.091(3) Uani 1 1 d . . .
O307 O 0.3544(5) 0.3006(5) 0.7260(4) 0.131(4) Uani 1 1 d U . .
O311 O 0.4565(7) 0.5292(5) 0.7480(4) 0.060(4) Uani 0.50 1 d PU . .
O312 O 0.6304(6) 0.5034(5) 0.7725(4) 0.056(4) Uani 0.50 1 d P . .
O313 O 0.5669(6) 0.5620(5) 0.7354(4) 0.060(4) Uani 0.50 1 d PU . .
O314 O 0.6253(10) 0.4180(6) 0.7534(4) 0.095(7) Uani 0.50 1 d PU B 1
O315 O 0.2407(2) 0.6078(2) 0.72581(17) 0.0383(15) Uani 1 1 d . . .
O316 O 0.3594(6) 0.5024(6) 0.7052(4) 0.063(4) Uani 1 1 d U A .
O40A O 0.1779(5) 0.8846(4) 0.8019(5) 0.062(4) Uani 0.62(2) 1 d PU C 1
O40B O 0.1717(8) 0.8910(7) 0.7778(7) 0.057(6) Uani 0.38(2) 1 d PU C 2
O328 O 0.7969(5) 0.7671(4) 0.7615(4) 0.043(3) Uani 0.50 1 d PU . .
N180 N 0.7382(3) 0.66163(19) 0.7352(3) 0.049(4) Uani 1 1 d DU . .
O329 O 0.7368(4) 0.7011(2) 0.7226(3) 0.081(4) Uani 1 1 d D . .
O322 O 0.6982(4) 0.6321(4) 0.7295(5) 0.075(6) Uani 1 1 d DU . .
O232 O 0.7736(3) 0.6514(3) 0.75755(19) 0.085(3) Uani 1 1 d DU . .
N190 N 0.0504(3) 0.4767(2) 0.8742(3) 0.088(8) Uani 1 1 d DU . .
O320 O 0.0735(3) 0.4391(2) 0.8728(3) 0.087(3) Uani 1 1 d D . .
O317 O 0.0650(6) 0.5097(3) 0.8980(4) 0.116(6) Uani 1 1 d DU . .
O321 O 0.0161(6) 0.4845(5) 0.8499(5) 0.100(8) Uani 1 1 d DU . .
N200 N 0.0744(3) 0.4144(2) 0.7281(2) 0.040(3) Uani 1 1 d D . .
O331 O 0.0327(2) 0.4217(2) 0.7087(2) 0.092(3) Uani 1 1 d D . .
O332 O 0.1095(4) 0.3818(4) 0.7190(4) 0.103(6) Uani 1 1 d DU . .
O333 O 0.0796(4) 0.4353(3) 0.7580(2) 0.064(3) Uani 1 1 d D . .
N210 N 0.4840(3) 0.2237(2) 0.7591(6) 0.057(5) Uani 1 1 d DU . .
O309 O 0.4618(4) 0.2619(3) 0.7591(4) 0.102(4) Uani 1 1 d DU . .
O324 O 0.4557(5) 0.1854(3) 0.7576(5) 0.085(5) Uani 1 1 d DU . .
O325 O 0.5330(3) 0.2213(4) 0.7636(5) 0.090(6) Uani 1 1 d D . .
O326 O 0.4438(9) 0.6212(7) 0.7358(5) 0.091(5) Uani 0.50 1 d PU . .
O319 O 0.9907(4) 0.4345(4) 0.8074(4) 0.044(3) Uani 0.50 1 d PU . .
O327 O 0.7209(6) 0.5470(4) 0.7548(3) 0.047(3) Uani 0.50 1 d PU . .

loop_
_atom_site_aniso_label
_atom_site_aniso_U_11
_atom_site_aniso_U_22
_atom_site_aniso_U_33
_atom_site_aniso_U_23
_atom_site_aniso_U_13
_atom_site_aniso_U_12
Er1 0.01405(15) 0.01872(16) 0.02766(18) -0.00486(15) 0.00252(14) -0.00054(13)
Er2 0.01795(15) 0.02141(17) 0.02789(19) -0.00129(14) 0.00059(14) -0.00147(14)
Er3 0.01796(15) 0.02591(17) 0.03003(18) 0.00733(15) -0.00050(15) 0.00293(13)
Er4 0.01603(14) 0.01867(16) 0.02662(18) -0.00051(14) 0.00009(14) 0.00208(12)
Cu1 0.0142(4) 0.0251(5) 0.0278(5) -0.0001(4) 0.0036(4) -0.0010(3)
Cu2 0.0166(4) 0.0157(4) 0.0423(6) -0.0025(4) 0.0024(4) -0.0027(3)
Cu3 0.0160(4) 0.0164(4) 0.0342(5) -0.0063(4) 0.0048(4) -0.0021(3)
Cu4 0.0126(4) 0.0212(4) 0.0409(6) -0.0095(4) 0.0020(4) -0.0024(3)
Cu5 0.0142(4) 0.0203(4) 0.0362(5) -0.0048(4) 0.0037(4) 0.0004(3)
Cu6 0.0213(4) 0.0177(4) 0.0357(6) -0.0045(4) 0.0015(4) -0.0019(3)
Cu7 0.0145(4) 0.0211(4) 0.0609(7) 0.0085(5) 0.0018(5) -0.0032(3)
Cu8 0.0183(4) 0.0264(5) 0.0576(7) 0.0158(5) -0.0071(5) -0.0025(4)
Cu9 0.0205(4) 0.0331(5) 0.0438(6) -0.0036(5) -0.0120(4) -0.0040(4)
Cu10 0.0218(5) 0.0234(5) 0.0637(7) -0.0075(5) -0.0005(5) -0.0046(4)
Cu11 0.0208(4) 0.0268(5) 0.0388(6) 0.0009(4) -0.0057(4) 0.0029(4)
Cu12 0.0171(5) 0.0251(5) 0.0768(8) 0.0189(5) -0.0068(5) 0.0005(4)
Cu13 0.0186(4) 0.0258(5) 0.0347(5) 0.0014(4) -0.0020(4) 0.0041(4)
Cu14 0.0180(4) 0.0266(5) 0.0494(7) -0.0075(4) -0.0023(4) 0.0074(4)
Cu15 0.0269(5) 0.0261(5) 0.0443(6) 0.0067(5) -0.0043(4) 0.0031(4)
Cu16 0.0193(4) 0.0177(4) 0.0295(5) 0.0021(4) 0.0028(4) 0.0031(3)
Cu17 0.0125(4) 0.0166(4) 0.0325(5) 0.0036(4) 0.0006(4) 0.0002(3)
Cu18 0.0146(4) 0.0217(4) 0.0317(5) -0.0010(4) 0.0019(4) -0.0027(3)
Cu19 0.0166(4) 0.0284(5) 0.0267(5) -0.0033(4) 0.0025(4) 0.0018(4)
Cu20 0.0262(5) 0.0264(5) 0.0377(6) 0.0049(4) 0.0046(4) 0.0114(4)
N1 0.025(3) 0.023(3) 0.054(5) 0.009(3) 0.005(3) -0.006(3)
N2 0.009(2) 0.021(3) 0.030(3) -0.004(3) 0.004(3) -0.007(2)
N3 0.022(3) 0.019(3) 0.033(4) -0.001(3) 0.001(3) 0.001(3)
N4 0.021(3) 0.018(3) 0.033(4) -0.010(3) 0.010(3) 0.003(2)
N5 0.017(3) 0.026(3) 0.040(4) 0.002(3) -0.004(3) 0.000(2)
N6 0.006(2) 0.023(3) 0.050(4) -0.007(3) 0.006(3) 0.001(2)
N7 0.015(3) 0.028(4) 0.057(5) 0.004(3) 0.012(3) 0.004(3)
N8 0.025(3) 0.019(3) 0.036(4) -0.003(3) 0.005(3) 0.002(3)
N9 0.019(3) 0.025(3) 0.026(3) 0.003(3) 0.004(3) -0.001(2)
N10 0.020(3) 0.029(3) 0.019(3) 0.002(3) 0.001(3) 0.002(3)
N11 0.018(3) 0.019(3) 0.085(6) 0.023(4) -0.008(4) -0.005(2)
N12 0.016(3) 0.029(3) 0.042(4) 0.008(3) -0.001(3) -0.005(2)
N13 0.033(4) 0.024(4) 0.074(6) 0.010(4) -0.012(4) 0.002(3)
N14 0.021(3) 0.030(4) 0.040(4) 0.009(3) -0.002(3) 0.000(3)
N15 0.020(3) 0.050(4) 0.029(4) 0.012(3) -0.004(3) -0.003(3)
N16 0.016(3) 0.040(4) 0.029(4) -0.001(3) -0.007(3) -0.006(3)
N17 0.027(3) 0.021(3) 0.066(5) -0.010(3) -0.004(4) -0.008(3)
N18 0.031(4) 0.034(4) 0.047(5) -0.006(3) 0.000(3) -0.025(3)
N19 0.031(3) 0.020(3) 0.034(4) -0.006(3) 0.001(3) 0.000(3)
N20 0.023(3) 0.027(3) 0.046(4) -0.001(3) 0.000(3) -0.001(3)
N21 0.022(3) 0.027(4) 0.069(6) 0.008(4) 0.006(4) 0.004(3)
N22 0.033(4) 0.026(3) 0.037(4) 0.013(3) 0.010(3) 0.003(3)
N23 0.019(3) 0.021(3) 0.053(5) 0.011(3) 0.000(3) 0.001(2)
N24 0.020(3) 0.029(3) 0.054(5) 0.018(3) -0.001(3) -0.003(3)
N25 0.029(4) 0.043(4) 0.103(7) -0.043(5) -0.023(4) 0.020(3)
N26 0.027(3) 0.031(4) 0.038(4) -0.008(3) -0.007(3) 0.011(3)
N27 0.038(4) 0.038(4) 0.035(4) -0.003(3) 0.004(3) 0.000(3)
N28 0.020(3) 0.034(3) 0.031(4) 0.003(3) 0.006(3) -0.002(3)
N29 0.021(3) 0.025(3) 0.051(5) 0.003(3) -0.008(3) 0.000(3)
N30 0.018(3) 0.029(3) 0.028(4) 0.006(3) -0.011(3) 0.004(2)
N31 0.014(3) 0.011(3) 0.049(4) 0.001(3) -0.005(3) 0.005(2)
N32 0.014(3) 0.011(3) 0.041(4) 0.004(3) -0.007(3) 0.004(2)
N33 0.019(3) 0.024(3) 0.069(5) -0.004(3) 0.015(3) 0.002(3)
N34 0.021(3) 0.016(3) 0.031(3) -0.002(3) 0.002(3) -0.011(2)
N35 0.016(3) 0.029(3) 0.031(4) -0.008(3) 0.011(3) -0.005(3)
N36 0.013(3) 0.032(3) 0.024(3) -0.006(3) 0.005(3) -0.008(3)
N37 0.043(4) 0.032(4) 0.058(5) 0.009(4) 0.005(4) 0.022(3)
N38 0.034(3) 0.037(4) 0.023(4) 0.008(3) 0.006(3) 0.009(3)
N39 0.018(3) 0.026(3) 0.027(3) 0.001(3) 0.001(3) 0.001(3)
N40 0.024(3) 0.019(3) 0.033(4) 0.007(3) 0.002(3) 0.004(2)
O1 0.020(3) 0.024(3) 0.042(3) 0.001(2) 0.007(2) -0.004(2)
O2 0.021(2) 0.016(2) 0.028(3) -0.004(2) 0.006(2) -0.0031(19)
O3 0.019(3) 0.023(3) 0.049(4) -0.006(2) 0.000(3) 0.003(2)
O4 0.012(2) 0.021(3) 0.051(4) -0.014(2) 0.003(2) -0.002(2)
O5 0.015(2) 0.017(2) 0.044(3) -0.007(2) 0.010(2) -0.002(2)
O6 0.011(2) 0.019(2) 0.041(3) -0.008(2) 0.008(2) -0.0052(18)
O7 0.018(3) 0.017(3) 0.068(4) -0.012(3) 0.002(3) 0.002(2)
O8 0.017(2) 0.017(3) 0.050(4) -0.012(2) 0.000(2) 0.004(2)
O9 0.015(2) 0.027(3) 0.034(3) 0.001(2) 0.002(2) -0.003(2)
O10 0.010(2) 0.024(3) 0.032(3) -0.006(2) 0.002(2) -0.0040(19)
O11 0.022(3) 0.014(2) 0.040(3) 0.003(2) 0.003(2) -0.004(2)
O12 0.015(2) 0.025(3) 0.062(4) 0.004(3) -0.001(3) -0.010(2)
O13 0.011(2) 0.031(3) 0.045(3) 0.007(3) 0.006(2) 0.000(2)
O14 0.019(3) 0.022(3) 0.048(4) 0.003(2) -0.002(2) 0.001(2)
O15 0.024(3) 0.027(3) 0.064(4) 0.019(3) -0.004(3) -0.007(2)
O16 0.014(2) 0.022(3) 0.038(3) 0.007(2) -0.003(2) -0.003(2)
O17 0.031(3) 0.036(3) 0.056(4) -0.002(3) -0.014(3) -0.012(3)
O18 0.020(3) 0.021(3) 0.052(4) -0.002(2) -0.006(3) -0.003(2)
O19 0.025(3) 0.023(3) 0.088(5) -0.006(3) -0.001(3) -0.009(2)
O20 0.020(2) 0.021(3) 0.051(4) 0.000(2) -0.001(3) -0.005(2)
O21 0.018(3) 0.031(3) 0.043(3) 0.001(3) -0.004(2) 0.005(2)
O22 0.018(3) 0.023(3) 0.050(4) -0.002(3) -0.006(2) 0.006(2)
O23 0.021(3) 0.024(3) 0.113(6) 0.021(4) -0.016(3) 0.002(2)
O24 0.014(2) 0.031(3) 0.072(4) 0.020(3) -0.007(3) -0.001(2)
O25 0.024(3) 0.028(3) 0.053(4) -0.006(3) -0.001(3) 0.010(2)
O26 0.019(2) 0.021(3) 0.043(3) 0.004(2) -0.002(2) 0.007(2)
O27 0.029(3) 0.028(3) 0.064(4) -0.010(3) -0.001(3) -0.002(2)
O28 0.025(3) 0.019(2) 0.047(4) 0.005(3) -0.002(3) 0.002(2)
O29 0.031(3) 0.027(3) 0.042(4) 0.005(3) -0.006(3) 0.005(2)
O30 0.023(3) 0.028(3) 0.038(3) 0.009(2) -0.006(2) 0.005(2)
O31 0.018(2) 0.016(2) 0.028(3) -0.003(2) 0.001(2) 0.0004(19)
O32 0.014(2) 0.017(2) 0.034(3) 0.001(2) 0.004(2) 0.0052(18)
O33 0.015(2) 0.025(3) 0.035(3) 0.004(2) 0.004(2) -0.0024(19)
O34 0.011(2) 0.014(2) 0.045(3) 0.006(2) 0.003(2) -0.0009(17)
O35 0.018(3) 0.031(3) 0.036(3) -0.004(2) 0.004(2) -0.002(2)
O36 0.013(2) 0.024(3) 0.030(3) -0.003(2) 0.002(2) 0.001(2)
O37 0.026(3) 0.045(3) 0.036(3) -0.004(3) 0.007(3) -0.001(3)
O38 0.019(2) 0.031(3) 0.032(3) 0.001(2) -0.001(2) 0.004(2)
O39 0.032(3) 0.028(3) 0.048(4) 0.012(3) 0.006(3) 0.017(2)
O40 0.013(2) 0.026(3) 0.048(3) 0.004(2) 0.008(2) 0.001(2)
O42 0.031(3) 0.029(3) 0.025(3) -0.002(2) 0.000(2) 0.005(2)
C1 0.020(3) 0.027(4) 0.026(4) 0.006(3) -0.004(3) 0.005(3)
C2 0.026(4) 0.020(4) 0.053(5) 0.001(4) 0.005(4) -0.007(3)
C3 0.023(4) 0.033(4) 0.065(6) -0.014(4) -0.010(4) -0.010(4)
C4 0.036(5) 0.036(5) 0.039(5) -0.004(4) -0.016(4) 0.000(4)
C5 0.045(6) 0.049(6) 0.053(6) -0.013(5) -0.011(5) 0.013(5)
C6 0.059(7) 0.055(6) 0.052(7) -0.009(5) -0.012(6) 0.010(5)
C7 0.059(6) 0.049(6) 0.048(6) -0.003(5) 0.001(5) -0.007(5)
C8 0.052(6) 0.032(5) 0.045(6) 0.001(4) -0.014(5) -0.012(4)
C9 0.045(5) 0.037(5) 0.034(5) -0.003(4) -0.012(4) 0.004(4)
C10 0.025(4) 0.019(4) 0.024(4) -0.005(3) -0.001(3) 0.005(3)
C11 0.017(4) 0.021(4) 0.041(5) -0.004(3) 0.004(3) 0.000(3)
C12 0.041(5) 0.028(4) 0.029(5) 0.003(4) -0.013(4) 0.001(4)
C13 0.028(4) 0.023(4) 0.026(4) -0.001(3) -0.014(3) 0.002(3)
C14 0.024(4) 0.034(4) 0.020(4) -0.004(3) 0.003(3) -0.012(3)
C15 0.045(5) 0.027(4) 0.045(5) -0.013(4) -0.003(4) -0.002(4)
C16 0.036(5) 0.043(5) 0.035(5) -0.014(4) 0.001(4) -0.006(4)
C17 0.057(6) 0.059(6) 0.030(5) -0.006(5) 0.018(5) -0.008(5)
C18 0.048(5) 0.034(5) 0.038(5) 0.005(4) 0.008(4) -0.006(4)
C19 0.021(4) 0.016(4) 0.046(5) -0.009(3) -0.002(3) -0.008(3)
C20 0.015(3) 0.020(4) 0.041(5) -0.002(3) 0.002(3) -0.003(3)
C21 0.028(4) 0.020(4) 0.035(5) -0.001(3) 0.009(4) -0.002(3)
C22 0.025(4) 0.031(4) 0.043(5) -0.004(4) 0.006(4) 0.000(3)
C23 0.031(4) 0.033(5) 0.039(5) 0.001(4) 0.002(4) -0.012(4)
C24 0.067(7) 0.040(6) 0.045(6) 0.007(5) -0.004(5) 0.000(5)
C25 0.102(9) 0.038(5) 0.027(5) -0.013(4) 0.002(5) 0.007(6)
C26 0.080(8) 0.041(6) 0.045(6) 0.008(5) 0.019(6) 0.015(5)
C27 0.044(5) 0.029(5) 0.044(6) -0.003(4) 0.016(4) 0.000(4)
C28 0.027(4) 0.032(4) 0.032(4) -0.008(4) 0.000(3) -0.001(3)
C29 0.023(4) 0.030(4) 0.047(5) -0.011(4) 0.003(4) -0.002(3)
C30 0.019(4) 0.016(4) 0.077(7) 0.004(4) 0.006(4) 0.000(3)
C31 0.028(4) 0.034(5) 0.058(6) -0.008(4) 0.017(4) -0.012(4)
C32 0.066(7) 0.030(5) 0.066(7) 0.022(5) 0.005(6) -0.007(5)
C33 0.091(9) 0.071(8) 0.064(8) 0.035(7) -0.024(7) -0.018(7)
C34 0.097(10) 0.077(9) 0.054(8) 0.017(7) 0.005(7) -0.024(8)
C35 0.070(7) 0.046(6) 0.054(7) 0.000(5) 0.016(6) -0.024(5)
C36 0.043(5) 0.028(5) 0.058(6) 0.001(4) 0.018(5) -0.013(4)
C37 0.024(4) 0.033(4) 0.022(4) 0.003(3) 0.002(3) 0.006(3)
C38 0.023(4) 0.029(4) 0.025(4) 0.001(3) 0.003(3) 0.003(3)
C39 0.010(3) 0.026(4) 0.043(5) 0.005(3) -0.007(3) 0.003(3)
C40 0.023(4) 0.043(5) 0.023(4) 0.007(4) -0.001(3) 0.008(3)
C41 0.032(4) 0.035(5) 0.034(5) 0.002(4) 0.005(4) -0.007(4)
C42 0.043(5) 0.040(5) 0.035(5) -0.001(4) -0.003(4) -0.011(4)
C43 0.034(5) 0.052(6) 0.038(5) -0.007(4) 0.001(4) 0.008(4)
C44 0.041(5) 0.060(6) 0.022(5) 0.009(4) 0.001(4) 0.002(5)
C45 0.019(4) 0.052(5) 0.040(5) 0.010(4) 0.000(4) -0.005(4)
C46 0.017(3) 0.025(4) 0.033(4) 0.002(3) 0.009(3) -0.004(3)
C47 0.017(4) 0.022(4) 0.065(6) 0.005(4) -0.002(4) 0.003(3)
C48 0.025(4) 0.015(4) 0.070(7) -0.001(4) -0.010(4) 0.001(3)
C49 0.034(5) 0.021(4) 0.056(6) 0.004(4) -0.010(4) -0.001(3)
C50 0.053(6) 0.029(5) 0.064(7) 0.006(5) -0.008(5) -0.013(4)
C51 0.077(8) 0.023(5) 0.064(7) -0.002(5) -0.017(6) 0.003(5)
C52 0.065(7) 0.049(6) 0.059(7) -0.021(5) -0.001(6) 0.020(5)
C53 0.041(5) 0.058(6) 0.041(5) -0.008(5) -0.017(5) -0.010(5)
C54 0.028(4) 0.040(5) 0.052(6) -0.007(4) -0.007(4) -0.002(4)
C55 0.020(4) 0.026(4) 0.039(5) 0.007(3) 0.003(3) -0.001(3)
C56 0.025(4) 0.016(4) 0.060(6) 0.017(4) -0.003(4) -0.001(3)
C57 0.020(4) 0.015(4) 0.092(8) 0.006(4) -0.012(4) -0.006(3)
C58 0.023(4) 0.022(4) 0.065(6) -0.010(4) -0.003(4) 0.002(3)
C59 0.036(5) 0.043(5) 0.055(6) 0.001(5) -0.008(5) 0.003(4)
C60 0.024(5) 0.053(6) 0.073(7) -0.015(5) 0.007(5) 0.010(4)
C61 0.041(5) 0.050(6) 0.056(6) -0.018(5) 0.013(5) -0.004(5)
C62 0.042(5) 0.042(5) 0.044(6) 0.000(4) 0.003(4) -0.002(4)
C63 0.031(5) 0.032(5) 0.056(6) -0.014(4) 0.003(4) 0.003(4)
C64 0.027(4) 0.047(5) 0.022(4) 0.001(4) -0.001(3) -0.004(4)
C65 0.015(4) 0.035(5) 0.056(6) 0.013(4) -0.006(4) 0.001(3)
C66 0.029(4) 0.027(4) 0.058(6) 0.006(4) -0.003(4) -0.002(3)
C67 0.023(4) 0.034(4) 0.031(4) -0.001(4) 0.000(3) -0.001(3)
C68 0.032(5) 0.071(7) 0.046(6) 0.012(5) 0.005(4) -0.015(5)
C69 0.050(6) 0.061(6) 0.041(5) 0.008(5) 0.002(5) -0.029(5)
C70 0.078(7) 0.032(5) 0.035(5) 0.003(4) 0.013(5) -0.006(5)
C71 0.059(6) 0.045(6) 0.028(5) 0.001(4) 0.005(4) 0.008(5)
C72 0.031(4) 0.042(5) 0.033(5) 0.000(4) 0.001(4) 0.006(4)
C73 0.029(4) 0.041(5) 0.036(5) -0.016(4) -0.014(4) 0.002(4)
C74 0.039(5) 0.024(4) 0.058(6) -0.009(4) -0.003(4) -0.018(4)
C75 0.025(4) 0.035(5) 0.080(8) 0.004(5) 0.010(5) -0.009(4)
C76 0.027(4) 0.047(5) 0.042(5) -0.006(4) 0.012(4) -0.010(4)
C77 0.044(5) 0.026(5) 0.082(8) -0.001(5) 0.008(5) -0.004(4)
C78 0.054(6) 0.032(5) 0.085(8) 0.000(5) -0.005(6) 0.006(5)
C79 0.054(6) 0.038(5) 0.049(6) 0.004(4) 0.005(5) 0.000(5)
C80 0.065(7) 0.042(6) 0.041(6) 0.000(5) 0.009(5) -0.008(5)
C81 0.044(5) 0.040(5) 0.041(5) -0.004(4) 0.017(4) -0.001(4)
C82 0.035(4) 0.017(4) 0.044(5) -0.009(3) -0.001(4) -0.004(3)
C83 0.023(4) 0.018(4) 0.058(6) -0.006(4) 0.000(4) -0.004(3)
C84 0.039(5) 0.019(4) 0.053(6) -0.001(4) 0.012(4) -0.006(4)
C85 0.032(4) 0.022(4) 0.034(5) 0.001(3) 0.010(4) -0.003(3)
C86 0.035(5) 0.063(6) 0.039(5) -0.003(5) 0.005(4) 0.017(5)
C87 0.043(6) 0.078(8) 0.032(5) -0.017(5) -0.005(4) 0.003(5)
C88 0.062(7) 0.054(6) 0.034(5) -0.007(5) 0.004(5) -0.010(5)
C89 0.078(7) 0.032(5) 0.037(5) 0.000(4) 0.005(5) 0.025(5)
C90 0.031(4) 0.027(4) 0.049(5) 0.000(4) 0.007(4) 0.008(4)
C91 0.028(4) 0.022(4) 0.032(4) 0.005(3) -0.002(3) 0.005(3)
C92 0.022(4) 0.029(4) 0.052(6) 0.003(4) -0.007(4) 0.004(3)
C93 0.011(3) 0.041(5) 0.066(7) -0.006(5) -0.002(4) 0.011(3)
C94 0.030(4) 0.035(5) 0.046(5) 0.000(4) 0.020(4) 0.005(4)
C95 0.023(4) 0.029(5) 0.078(7) -0.006(5) 0.002(5) -0.001(4)
C96 0.068(7) 0.033(5) 0.047(6) -0.011(4) 0.012(5) -0.001(5)
C97 0.057(6) 0.049(6) 0.039(6) -0.022(5) -0.008(5) 0.012(5)
C98 0.063(7) 0.046(6) 0.042(6) 0.008(5) 0.011(5) 0.012(5)
C99 0.046(5) 0.032(5) 0.040(5) -0.009(4) 0.008(4) -0.001(4)
C100 0.016(4) 0.036(5) 0.067(6) 0.014(5) -0.004(4) -0.007(3)
C101 0.028(4) 0.025(4) 0.052(6) 0.007(4) -0.005(4) -0.005(3)
C102 0.031(5) 0.021(4) 0.078(7) 0.007(4) 0.008(5) 0.001(4)
C103 0.034(5) 0.029(5) 0.057(6) -0.010(4) 0.011(4) -0.005(4)
C104 0.059(6) 0.031(5) 0.046(6) -0.006(4) 0.013(5) 0.003(4)
C105 0.138(12) 0.060(7) 0.031(6) 0.011(5) 0.008(7) 0.036(8)
C106 0.159(12) 0.039(6) 0.040(6) 0.003(5) 0.021(7) 0.007(7)
C107 0.130(10) 0.048(6) 0.056(7) -0.015(5) 0.036(7) -0.046(7)
C108 0.069(7) 0.057(6) 0.062(7) -0.021(5) 0.025(6) -0.036(6)
C109 0.034(4) 0.023(4) 0.038(5) -0.001(4) 0.001(4) 0.013(3)
C110 0.027(4) 0.018(4) 0.081(7) -0.013(4) -0.017(4) 0.009(3)
C111 0.032(4) 0.017(4) 0.079(7) -0.005(4) -0.020(5) 0.003(3)
C112 0.047(5) 0.023(4) 0.069(7) -0.001(4) -0.035(5) -0.005(4)
C113 0.043(5) 0.026(4) 0.067(7) -0.011(4) -0.031(5) 0.008(4)
C114 0.077(7) 0.030(5) 0.049(6) -0.009(4) -0.025(6) -0.006(5)
C115 0.050(6) 0.042(6) 0.073(8) 0.009(5) -0.016(6) -0.008(5)
C116 0.033(5) 0.064(7) 0.059(7) -0.010(6) -0.011(5) 0.001(5)
C117 0.033(5) 0.036(5) 0.061(6) 0.006(4) -0.024(5) -0.005(4)
C118 0.028(4) 0.033(4) 0.043(5) -0.008(4) 0.002(4) 0.019(3)
C119 0.027(4) 0.026(4) 0.054(5) -0.010(4) 0.005(4) 0.004(3)
C120 0.026(4) 0.023(4) 0.072(7) 0.004(4) -0.015(4) 0.012(3)
C121 0.033(4) 0.031(4) 0.035(5) 0.018(4) 0.005(4) 0.002(4)
C122 0.025(4) 0.042(5) 0.051(6) 0.002(4) -0.003(4) -0.001(4)
C123 0.039(5) 0.046(5) 0.035(5) -0.001(4) 0.001(4) -0.014(4)
C124 0.039(5) 0.064(6) 0.038(5) 0.005(5) 0.010(4) -0.008(5)
C125 0.036(5) 0.067(7) 0.051(6) 0.002(5) -0.007(5) -0.027(5)
C126 0.042(5) 0.041(5) 0.035(5) 0.004(4) 0.000(4) -0.014(4)
C127 0.025(4) 0.039(5) 0.036(5) 0.000(4) -0.011(4) -0.005(4)
C128 0.025(4) 0.027(4) 0.051(6) -0.003(4) -0.005(4) 0.000(3)
C129 0.029(4) 0.044(5) 0.051(6) 0.010(4) -0.004(4) -0.008(4)
C130 0.026(4) 0.034(5) 0.044(5) 0.013(4) 0.000(4) 0.002(3)
C131 0.032(5) 0.048(6) 0.043(6) -0.005(4) -0.001(4) -0.006(4)
C132 0.054(6) 0.071(7) 0.044(6) -0.005(5) 0.013(5) -0.023(6)
C133 0.087(9) 0.047(6) 0.047(6) -0.003(5) 0.010(6) 0.010(6)
C134 0.102(10) 0.095(10) 0.050(7) -0.011(7) 0.000(7) 0.050(8)
C135 0.040(6) 0.081(8) 0.061(7) 0.005(6) -0.003(5) 0.024(6)
C136 0.025(4) 0.016(4) 0.028(4) 0.005(3) -0.001(3) 0.002(3)
C137 0.015(3) 0.017(4) 0.036(5) 0.003(3) -0.005(3) -0.002(3)
C138 0.025(4) 0.021(4) 0.034(5) 0.001(3) 0.006(3) 0.006(3)
C139 0.030(4) 0.023(4) 0.034(5) -0.009(3) 0.002(4) -0.001(3)
C140 0.040(5) 0.040(5) 0.050(6) -0.027(4) -0.012(4) 0.009(4)
C141 0.078(8) 0.046(6) 0.063(7) -0.010(5) -0.038(6) 0.017(6)
C142 0.135(12) 0.039(6) 0.028(5) -0.005(5) -0.005(7) -0.010(7)
C143 0.076(8) 0.044(6) 0.036(6) 0.001(5) 0.009(5) -0.008(5)
C144 0.058(6) 0.022(4) 0.043(5) -0.012(4) 0.016(5) -0.013(4)
C145 0.021(3) 0.020(4) 0.024(4) -0.004(3) 0.004(3) -0.001(3)
C146 0.015(3) 0.013(3) 0.046(5) 0.005(3) 0.003(3) -0.002(3)
C147 0.021(4) 0.023(4) 0.026(4) -0.001(3) -0.003(3) 0.001(3)
C148 0.021(4) 0.011(3) 0.047(5) 0.004(3) 0.005(4) 0.001(3)
C149 0.031(4) 0.031(4) 0.036(5) 0.002(4) -0.008(4) 0.001(4)
C150 0.054(6) 0.027(4) 0.035(5) 0.000(4) -0.015(4) 0.016(4)
C151 0.066(7) 0.037(5) 0.045(6) 0.004(4) -0.013(5) 0.010(5)
C152 0.053(6) 0.033(5) 0.044(6) 0.008(4) -0.009(5) 0.002(4)
C153 0.042(5) 0.024(4) 0.030(5) 0.005(3) 0.004(4) -0.007(4)
C154 0.015(3) 0.031(4) 0.025(4) -0.003(3) 0.001(3) -0.006(3)
C155 0.019(4) 0.034(4) 0.041(5) -0.009(4) 0.006(4) -0.003(3)
C156 0.015(4) 0.053(6) 0.053(6) -0.027(5) -0.001(4) -0.007(4)
C157 0.022(4) 0.051(5) 0.036(5) -0.027(4) -0.011(4) -0.003(4)
C158 0.056(6) 0.071(7) 0.041(6) -0.021(6) 0.000(5) 0.015(5)
C159 0.078(8) 0.079(8) 0.051(7) -0.030(6) -0.025(6) 0.004(7)
C160 0.063(8) 0.120(12) 0.043(7) 0.000(7) -0.007(6) -0.023(8)
C161 0.039(6) 0.148(11) 0.063(8) 0.012(8) -0.014(6) 0.011(7)
C162 0.022(4) 0.137(11) 0.022(5) -0.002(6) -0.009(4) 0.013(6)
C163 0.034(4) 0.035(5) 0.033(5) 0.000(4) -0.012(4) 0.005(4)
C164 0.030(4) 0.031(4) 0.051(6) -0.002(4) 0.008(4) 0.020(3)
C165 0.047(6) 0.069(7) 0.050(6) 0.022(5) -0.006(5) 0.032(5)
C166 0.031(5) 0.068(7) 0.051(6) 0.011(5) -0.013(4) 0.026(5)
C167 0.044(6) 0.055(7) 0.070(8) 0.001(6) 0.001(5) 0.014(5)
C168 0.041(6) 0.096(9) 0.059(7) 0.017(7) 0.000(5) 0.014(6)
C169 0.100(10) 0.138(13) 0.046(7) -0.004(8) 0.019(7) 0.060(10)
C170 0.132(13) 0.082(9) 0.047(7) 0.008(7) 0.023(8) 0.042(9)
C171 0.079(8) 0.062(7) 0.049(7) -0.002(5) -0.013(6) 0.030(6)
C172 0.024(4) 0.029(4) 0.032(5) 0.004(3) -0.003(3) 0.000(3)
C173 0.021(4) 0.017(4) 0.040(5) 0.011(3) 0.000(3) 0.011(3)
C174 0.033(5) 0.043(5) 0.037(5) 0.014(4) -0.004(4) -0.006(4)
C175 0.036(5) 0.045(5) 0.027(5) 0.007(4) -0.006(4) 0.005(4)
C176 0.040(5) 0.063(6) 0.033(5) 0.026(5) -0.014(4) -0.007(5)
C177 0.037(5) 0.078(7) 0.046(6) 0.029(6) -0.015(4) -0.011(5)
C178 0.031(5) 0.115(10) 0.030(5) 0.018(6) -0.006(4) -0.003(6)
C179 0.049(7) 0.104(11) 0.062(8) 0.003(7) -0.007(6) 0.016(7)
C180 0.048(6) 0.084(8) 0.034(6) 0.002(5) 0.002(5) 0.015(6)
N100 0.063(13) 0.074(14) 0.16(2) -0.052(15) 0.031(15) -0.014(12)
O101 0.168(15) 0.180(16) 0.163(16) 0.003(9) 0.003(9) -0.002(9)
O102 0.042(3) 0.047(4) 0.023(3) 0.001(3) -0.003(3) -0.007(3)
O103 0.025(3) 0.064(4) 0.035(3) 0.018(3) 0.001(3) -0.001(3)
N10A 0.082(9) 0.061(8) 0.079(9) -0.006(7) 0.010(7) -0.017(7)
O10A 0.090(15) 0.096(15) 0.088(15) -0.001(9) 0.006(9) 0.000(9)
O10B 0.042(3) 0.047(4) 0.023(3) 0.001(3) -0.003(3) -0.007(3)
O10C 0.025(3) 0.064(4) 0.035(3) 0.018(3) 0.001(3) -0.001(3)
O104 0.033(3) 0.031(3) 0.024(3) -0.003(2) 0.004(2) -0.003(2)
N110 0.052(5) 0.048(5) 0.041(5) -0.002(4) 0.000(4) -0.009(4)
O110 0.023(3) 0.053(4) 0.042(4) 0.007(3) 0.003(3) 0.007(3)
O111 0.037(3) 0.060(4) 0.038(4) 0.009(3) 0.010(3) 0.019(3)
O112 0.108(8) 0.091(7) 0.086(7) 0.020(6) -0.010(6) 0.004(6)
N120 0.025(3) 0.028(3) 0.027(4) -0.003(3) -0.002(3) 0.000(3)
O120 0.037(4) 0.128(7) 0.038(4) -0.019(4) 0.011(3) -0.049(4)
O121 0.039(4) 0.080(5) 0.036(4) -0.004(3) 0.007(3) -0.021(3)
O122 0.042(3) 0.042(3) 0.027(3) -0.005(3) 0.008(3) 0.001(3)
N130 0.034(4) 0.035(4) 0.035(4) 0.002(3) -0.001(3) -0.010(3)
O130 0.082(5) 0.064(5) 0.045(4) 0.009(4) 0.015(4) 0.040(4)
O131 0.042(4) 0.141(8) 0.041(4) 0.026(4) 0.016(3) 0.053(5)
O132 0.046(4) 0.060(4) 0.026(3) -0.003(3) 0.003(3) -0.013(3)
N140 0.057(5) 0.033(4) 0.049(5) -0.006(4) -0.019(4) 0.012(4)
O140 0.059(4) 0.040(4) 0.022(3) 0.000(3) 0.002(3) -0.016(3)
O141 0.024(3) 0.052(4) 0.028(3) -0.009(3) 0.005(2) -0.005(3)
O142 0.126(9) 0.093(7) 0.071(6) -0.018(5) -0.010(6) 0.024(7)
N150 0.081(7) 0.077(7) 0.058(6) -0.003(6) -0.006(6) -0.015(6)
O150 0.092(6) 0.052(4) 0.084(6) -0.009(4) 0.018(5) -0.030(4)
O151 0.156(8) 0.107(7) 0.097(6) 0.017(6) -0.039(6) -0.004(6)
O152 0.077(5) 0.034(4) 0.056(5) 0.013(3) -0.008(4) -0.005(3)
N160 0.044(8) 0.045(8) 0.027(7) 0.010(6) -0.003(6) -0.005(7)
O160 0.046(4) 0.027(3) 0.049(4) 0.004(3) 0.005(3) 0.001(3)
O161 0.096(12) 0.041(8) 0.055(9) -0.004(7) -0.016(8) 0.017(8)
O162 0.091(6) 0.072(5) 0.052(5) 0.026(4) -0.018(4) -0.036(5)
N170 0.039(4) 0.054(5) 0.039(4) -0.009(4) -0.007(4) 0.012(4)
O170 0.042(4) 0.052(4) 0.035(4) 0.006(3) -0.001(3) 0.001(3)
O171 0.088(6) 0.096(6) 0.062(5) -0.027(5) -0.013(4) 0.062(5)
O172 0.041(4) 0.039(4) 0.063(5) -0.007(3) 0.001(3) -0.004(3)
O200 0.029(3) 0.067(5) 0.068(5) -0.019(4) 0.010(3) -0.008(3)
O201 0.146(10) 0.091(7) 0.132(10) 0.050(7) -0.002(8) -0.009(8)
O202 0.051(4) 0.041(4) 0.063(5) -0.002(3) -0.003(4) -0.011(3)
O203 0.053(4) 0.043(4) 0.072(5) -0.003(4) -0.006(4) -0.001(3)
O204 0.080(6) 0.045(4) 0.124(8) 0.007(5) 0.025(6) 0.029(4)
O205 0.076(5) 0.054(4) 0.033(4) -0.003(3) 0.007(3) 0.021(4)
O206 0.164(13) 0.198(15) 0.096(9) 0.011(9) 0.038(9) 0.032(11)
O207 0.099(6) 0.078(5) 0.079(5) -0.022(4) 0.007(5) -0.021(5)
O209 0.079(6) 0.152(8) 0.144(8) -0.030(6) -0.001(6) 0.003(6)
O210 0.087(5) 0.115(6) 0.088(6) 0.016(5) -0.005(5) -0.043(5)
O211 0.042(4) 0.046(4) 0.054(4) 0.005(3) 0.002(3) 0.008(3)
O212 0.029(3) 0.055(4) 0.054(4) 0.015(3) -0.010(3) -0.004(3)
O213 0.134(9) 0.045(5) 0.075(6) 0.001(4) 0.005(6) 0.015(5)
O214 0.038(4) 0.076(5) 0.088(6) -0.057(4) 0.014(4) -0.012(4)
O215 0.069(5) 0.039(4) 0.186(10) -0.030(5) -0.066(6) 0.009(4)
O216 0.087(6) 0.080(5) 0.093(6) -0.049(5) -0.052(5) 0.053(5)
O217 0.106(7) 0.159(8) 0.113(7) 0.040(6) -0.015(6) 0.002(6)
O219 0.035(3) 0.047(4) 0.046(4) 0.005(3) 0.000(3) -0.010(3)
O303 0.083(7) 0.098(7) 0.120(8) 0.006(6) 0.043(6) -0.012(6)
O304 0.042(4) 0.047(4) 0.088(6) 0.018(4) 0.018(4) 0.011(3)
O305 0.031(3) 0.048(4) 0.055(4) -0.004(3) 0.002(3) -0.008(3)
O306 0.109(7) 0.023(4) 0.141(9) 0.004(5) 0.003(7) 0.002(4)
O307 0.120(7) 0.165(8) 0.107(7) -0.042(6) 0.000(6) 0.012(6)
O311 0.096(8) 0.059(7) 0.026(6) -0.008(5) 0.005(6) -0.033(6)
O312 0.075(10) 0.050(8) 0.044(8) 0.015(7) 0.028(7) 0.021(7)
O313 0.084(7) 0.068(7) 0.027(5) 0.021(5) 0.022(5) 0.023(6)
O314 0.19(2) 0.064(10) 0.034(8) -0.029(8) -0.039(10) 0.029(12)
O315 0.039(3) 0.044(4) 0.032(3) 0.001(3) 0.002(3) -0.005(3)
O316 0.069(7) 0.084(8) 0.036(6) 0.002(6) 0.017(6) 0.002(6)
O40A 0.046(6) 0.058(6) 0.083(8) -0.001(6) -0.012(6) -0.010(5)
O40B 0.048(8) 0.057(9) 0.065(10) -0.009(7) 0.010(7) -0.007(7)
O328 0.037(5) 0.044(6) 0.049(6) -0.006(5) -0.022(5) 0.028(5)
N180 0.050(8) 0.039(7) 0.057(8) -0.009(6) 0.025(6) -0.007(6)
O329 0.081(8) 0.068(7) 0.093(9) 0.011(7) -0.021(7) 0.016(6)
O322 0.085(9) 0.065(9) 0.076(9) 0.011(7) 0.004(8) -0.001(7)
O232 0.097(6) 0.085(6) 0.075(6) 0.016(5) 0.074(5) 0.035(5)
N190 0.13(2) 0.060(14) 0.075(17) -0.014(12) -0.003(15) 0.037(15)
O320 0.094(7) 0.039(5) 0.128(9) -0.020(6) 0.032(7) -0.019(5)
O317 0.118(9) 0.121(9) 0.110(9) 0.013(7) -0.007(7) 0.038(7)
O321 0.089(11) 0.112(11) 0.100(11) 0.011(8) -0.009(8) -0.006(8)
N200 0.060(9) 0.014(6) 0.046(8) -0.001(5) -0.006(7) -0.007(6)
O331 0.070(5) 0.034(4) 0.173(10) 0.011(5) 0.043(6) 0.007(4)
O332 0.081(10) 0.109(11) 0.118(11) 0.059(9) 0.007(9) 0.029(9)
O333 0.056(7) 0.069(8) 0.069(8) -0.009(7) -0.010(6) 0.000(6)
N210 0.050(8) 0.046(8) 0.075(9) -0.008(7) -0.004(7) 0.002(7)
O309 0.080(7) 0.128(8) 0.098(7) 0.001(6) 0.010(6) -0.016(6)
O324 0.108(9) 0.070(8) 0.078(8) 0.022(7) -0.015(7) 0.009(7)
O325 0.071(11) 0.095(13) 0.103(14) -0.020(11) -0.031(10) 0.035(10)
O326 0.119(9) 0.082(8) 0.071(8) 0.011(7) -0.002(7) 0.030(7)
O319 0.016(5) 0.056(8) 0.061(8) 0.021(6) 0.010(5) 0.023(5)
O327 0.086(7) 0.030(5) 0.023(5) -0.003(4) -0.011(5) -0.011(5)

loop_
_atom_type_symbol
_atom_type_description
_atom_type_scat_dispersion_real
_atom_type_scat_dispersion_imag
_atom_type_scat_source
C C 0.0033 0.0016 'International Tables Vol C Tables 4.2.6.8 and 6.1.1.4'
H H 0.0000 0.0000 'International Tables Vol C Tables 4.2.6.8 and 6.1.1.4'
N N 0.0061 0.0033 'International Tables Vol C Tables 4.2.6.8 and 6.1.1.4'
O O 0.0106 0.0060 'International Tables Vol C Tables 4.2.6.8 and 6.1.1.4'
Cu Cu 0.3201 1.2651 'International Tables Vol C Tables 4.2.6.8 and 6.1.1.4'
Er Er -0.2586 4.9576 'International Tables Vol C Tables 4.2.6.8 and 6.1.1.4'

loop_
_geom_angle_atom_site_label_1
_geom_angle_atom_site_label_2
_geom_angle_atom_site_label_3
_geom_angle
O4 Er1 O42 85.7(2)
O4 Er1 O8 145.86(17)
O42 Er1 O8 93.3(2)
O4 Er1 O110 106.0(2)
O42 Er1 O110 152.6(2)
O8 Er1 O110 90.3(2)
O4 Er1 O2 72.19(16)
O42 Er1 O2 76.34(18)
O8 Er1 O2 140.60(17)
O110 Er1 O2 83.74(19)
O4 Er1 O111 78.7(2)
O42 Er1 O111 152.8(2)
O8 Er1 O111 87.5(2)
O110 Er1 O111 54.5(2)
O2 Er1 O111 118.7(2)
O4 Er1 O6 72.34(16)
O42 Er1 O6 81.84(19)
O8 Er1 O6 73.74(16)
O110 Er1 O6 125.0(2)
O2 Er1 O6 139.36(16)
O111 Er1 O6 72.2(2)
O4 Er1 O10 143.17(17)
O42 Er1 O10 81.10(18)
O8 Er1 O10 69.53(16)
O110 Er1 O10 74.8(2)
O2 Er1 O10 71.33(16)
O111 Er1 O10 124.2(2)
O6 Er1 O10 138.22(16)
O4 Er1 N110 92.6(2)
O42 Er1 N110 177.8(2)
O8 Er1 N110 88.9(2)
O110 Er1 N110 26.9(2)
O2 Er1 N110 101.8(2)
O111 Er1 N110 27.5(2)
O6 Er1 N110 99.0(2)
O10 Er1 N110 99.5(2)
O102 Er2 O20 89.1(2)
O102 Er2 O16 87.4(2)
O20 Er2 O16 143.70(17)
O102 Er2 O12 87.6(2)
O20 Er2 O12 72.02(17)
O16 Er2 O12 143.77(17)
O102 Er2 O121 151.7(2)
O20 Er2 O121 84.0(2)
O16 Er2 O121 82.3(2)
O12 Er2 O121 115.9(2)
O102 Er2 O14 84.1(2)
O20 Er2 O14 143.59(17)
O16 Er2 O14 71.81(17)
O12 Er2 O14 71.99(17)
O121 Er2 O14 117.0(2)
O102 Er2 O120 156.3(2)
O20 Er2 O120 101.8(3)
O16 Er2 O120 95.5(3)
O12 Er2 O120 76.1(2)
O121 Er2 O120 51.6(2)
O14 Er2 O120 74.6(2)
O102 Er2 O18 81.9(2)
O20 Er2 O18 71.81(18)
O16 Er2 O18 71.93(17)
O12 Er2 O18 142.40(18)
O121 Er2 O18 69.9(2)
O14 Er2 O18 141.54(18)
O120 Er2 O18 121.4(2)
O102 Er2 N120 177.0(2)
O20 Er2 N120 92.5(2)
O16 Er2 N120 89.82(19)
O12 Er2 N120 95.3(2)
O121 Er2 N120 26.3(2)
O14 Er2 N120 96.1(2)
O120 Er2 N120 25.33(19)
O18 Er2 N120 96.14(19)
O103 Er3 O30 90.9(2)
O103 Er3 O24 81.8(2)
O30 Er3 O24 143.59(17)
O103 Er3 O26 87.9(2)
O30 Er3 O26 144.84(17)
O24 Er3 O26 70.86(17)
O103 Er3 O28 82.4(2)
O30 Er3 O28 72.76(17)
O24 Er3 O28 140.20(18)
O26 Er3 O28 72.25(17)
O103 Er3 O130 152.8(2)
O30 Er3 O130 92.1(3)
O24 Er3 O130 79.8(2)
O26 Er3 O130 104.6(2)
O28 Er3 O130 124.2(2)
O103 Er3 O131 155.7(2)
O30 Er3 O131 89.3(3)
O24 Er3 O131 111.5(3)
O26 Er3 O131 78.1(2)
O28 Er3 O131 74.4(2)
O130 Er3 O131 51.4(2)
O103 Er3 O22 82.2(2)
O30 Er3 O22 71.05(17)
O24 Er3 O22 72.62(17)
O26 Er3 O22 143.16(17)
O28 Er3 O22 140.23(18)
O130 Er3 O22 73.3(2)
O131 Er3 O22 120.6(2)
O103 Er3 N130 177.4(2)
O30 Er3 N130 91.3(2)
O24 Er3 N130 95.6(2)
O26 Er3 N130 91.0(2)
O28 Er3 N130 99.5(2)
O130 Er3 N130 25.7(2)
O131 Er3 N130 25.7(2)
O22 Er3 N130 97.3(2)
O34 Er4 O104 93.46(19)
O34 Er4 O40 144.07(16)
O104 Er4 O40 78.6(2)
O34 Er4 O140 92.4(2)
O104 Er4 O140 147.3(2)
O40 Er4 O140 77.9(2)
O34 Er4 O38 142.36(18)
O104 Er4 O38 80.34(19)
O40 Er4 O38 71.38(17)
O140 Er4 O38 112.8(2)
O34 Er4 O141 86.53(19)
O104 Er4 O141 157.87(19)
O40 Er4 O141 113.6(2)
O140 Er4 O141 54.6(2)
O38 Er4 O141 86.18(19)
O34 Er4 O32 72.13(16)
O104 Er4 O32 75.57(18)
O40 Er4 O32 71.96(16)
O140 Er4 O32 75.7(2)
O38 Er4 O32 139.25(17)
O141 Er4 O32 124.98(18)
O34 Er4 O36 70.54(16)
O104 Er4 O36 84.22(18)
O40 Er4 O36 141.48(17)
O140 Er4 O36 127.85(19)
O38 Er4 O36 71.91(17)
O141 Er4 O36 74.90(19)
O32 Er4 O36 135.99(16)
O34 Er4 N140 89.6(2)
O104 Er4 N140 173.7(2)
O40 Er4 N140 95.7(2)
O140 Er4 N140 26.8(2)
O38 Er4 N140 100.5(2)
O141 Er4 N140 27.8(2)
O32 Er4 N140 100.2(2)
O36 Er4 N140 102.0(2)
N10 Cu1 O2 90.5(2)
N10 Cu1 O1 175.3(3)
O2 Cu1 O1 85.4(2)
N10 Cu1 N9 82.1(3)
O2 Cu1 N9 172.6(2)
O1 Cu1 N9 101.9(2)
N2 Cu2 O4 88.6(2)
N2 Cu2 O3 170.0(3)
O4 Cu2 O3 86.1(2)
N2 Cu2 N1 82.7(3)
O4 Cu2 N1 167.3(3)
O3 Cu2 N1 103.7(3)
N4 Cu3 O6 90.5(2)
N4 Cu3 O5 168.2(3)
O6 Cu3 O5 86.2(2)
N4 Cu3 N3 83.0(2)
O6 Cu3 N3 172.8(2)
O5 Cu3 N3 100.7(2)
N6 Cu4 O8 88.9(2)
N6 Cu4 O7 161.8(3)
O8 Cu4 O7 85.4(2)
N6 Cu4 N5 81.4(2)
O8 Cu4 N5 167.9(3)
O7 Cu4 N5 101.6(2)
N8 Cu5 O9 169.1(3)
N8 Cu5 O10 88.2(2)
O9 Cu5 O10 85.6(2)
N8 Cu5 N7 83.3(3)
O9 Cu5 N7 101.3(2)
O10 Cu5 N7 167.6(3)
N8 Cu5 O305 96.9(3)
O9 Cu5 O305 92.9(2)
O10 Cu5 O305 98.7(2)
N7 Cu5 O305 91.2(3)
N20 Cu6 O12 89.4(2)
N20 Cu6 O11 169.6(3)
O12 Cu6 O11 86.5(2)
N20 Cu6 N19 82.0(3)
O12 Cu6 N19 169.3(3)
O11 Cu6 N19 103.0(2)
N12 Cu7 O14 89.5(2)
N12 Cu7 O13 171.6(3)
O14 Cu7 O13 86.3(2)
N12 Cu7 N11 82.7(2)
O14 Cu7 N11 171.5(3)
O13 Cu7 N11 101.9(2)
N14 Cu8 O16 89.9(2)
N14 Cu8 O15 169.8(3)
O16 Cu8 O15 86.2(2)
N14 Cu8 N13 81.8(3)
O16 Cu8 N13 170.9(3)
O15 Cu8 N13 102.6(3)
N16 Cu9 O18 91.0(2)
N16 Cu9 O17 172.1(3)
O18 Cu9 O17 85.3(2)
N16 Cu9 N15 82.7(3)
O18 Cu9 N15 169.5(3)
O17 Cu9 N15 102.0(3)
N18 Cu10 O19 170.4(3)
N18 Cu10 O20 89.5(2)
O19 Cu10 O20 85.9(2)
N18 Cu10 N17 82.4(3)
O19 Cu10 N17 102.8(3)
O20 Cu10 N17 170.5(3)
N30 Cu11 O21 172.6(3)
N30 Cu11 O22 88.4(2)
O21 Cu11 O22 85.7(2)
N30 Cu11 N29 83.7(3)
O21 Cu11 N29 102.9(2)
O22 Cu11 N29 167.1(3)
N22 Cu12 O23 167.7(3)
N22 Cu12 O24 91.1(3)
O23 Cu12 O24 85.3(2)
N22 Cu12 N21 82.3(3)
O23 Cu12 N21 100.6(3)
O24 Cu12 N21 173.1(3)
N24 Cu13 O25 172.6(3)
N24 Cu13 O26 88.3(2)
O25 Cu13 O26 86.1(2)
N24 Cu13 N23 82.7(3)
O25 Cu13 N23 103.7(3)
O26 Cu13 N23 166.3(3)
N26 Cu14 O28 90.1(2)
N26 Cu14 O27 168.6(3)
O28 Cu14 O27 86.2(2)
N26 Cu14 N25 83.6(3)
O28 Cu14 N25 173.6(3)
O27 Cu14 N25 100.2(3)
N26 Cu14 O316 99.3(5)
O28 Cu14 O316 97.3(4)
O27 Cu14 O316 91.9(5)
N25 Cu14 O316 82.5(5)
N28 Cu15 O30 89.9(3)
N28 Cu15 O29 170.4(3)
O30 Cu15 O29 85.5(2)
N28 Cu15 N27 82.2(3)
O30 Cu15 N27 171.6(3)
O29 Cu15 N27 102.7(3)
N40 Cu16 O31 170.1(3)
N40 Cu16 O32 90.5(2)
O31 Cu16 O32 86.2(2)
N40 Cu16 N39 83.0(3)
O31 Cu16 N39 101.0(2)
O32 Cu16 N39 171.7(2)
N32 Cu17 O34 87.1(2)
N32 Cu17 O33 157.6(3)
O34 Cu17 O33 85.77(19)
N32 Cu17 N31 80.6(2)
O34 Cu17 N31 167.2(2)
O33 Cu17 N31 104.3(2)
N32 Cu17 O315 112.9(3)
O34 Cu17 O315 98.3(2)
O33 Cu17 O315 89.2(2)
N31 Cu17 O315 89.8(3)
N34 Cu18 O36 90.0(2)
N34 Cu18 O35 175.3(3)
O36 Cu18 O35 85.5(2)
N34 Cu18 N33 81.6(3)
O36 Cu18 N33 170.3(3)
O35 Cu18 N33 103.0(2)
N36 Cu19 O37 172.5(3)
N36 Cu19 O38 90.3(2)
O37 Cu19 O38 86.5(2)
N36 Cu19 N35 80.8(3)
O37 Cu19 N35 102.8(3)
O38 Cu19 N35 170.7(2)
O39 Cu20 N38 171.1(3)
O39 Cu20 O40 86.7(2)
N38 Cu20 O40 88.7(3)
O39 Cu20 N37 102.0(3)
N38 Cu20 N37 83.7(3)
O40 Cu20 N37 167.9(3)
C2 N1 Cu2 108.0(4)
C1 N2 O2 114.0(5)
C1 N2 Cu2 118.2(5)
O2 N2 Cu2 127.2(4)
C11 N3 Cu3 109.7(4)
C10 N4 O4 113.2(6)
C10 N4 Cu3 118.6(5)
O4 N4 Cu3 124.5(4)
C20 N5 Cu4 104.8(4)
C19 N6 O6 114.4(6)
C19 N6 Cu4 118.5(5)
O6 N6 Cu4 126.3(4)
C29 N7 Cu5 111.7(5)
C28 N8 O8 114.8(6)
C28 N8 Cu5 120.4(5)
O8 N8 Cu5 124.1(4)
C38 N9 Cu1 108.5(4)
C37 N10 O10 114.2(6)
C37 N10 Cu1 119.7(5)
O10 N10 Cu1 125.5(4)
C47 N11 Cu7 109.3(4)
C46 N12 O12 114.9(6)
C46 N12 Cu7 119.3(5)
O12 N12 Cu7 125.5(4)
C56 N13 Cu8 109.3(5)
C55 N14 O14 116.6(6)
C55 N14 Cu8 118.8(5)
O14 N14 Cu8 123.9(5)
C65 N15 Cu9 110.7(5)
C64 N16 O16 116.4(7)
C64 N16 Cu9 119.5(6)
O16 N16 Cu9 123.9(5)
C74 N17 Cu10 108.9(5)
C73 N18 O18 113.0(7)
C73 N18 Cu10 118.9(6)
O18 N18 Cu10 127.4(5)
C83 N19 Cu6 108.6(5)
C82 N20 O20 116.4(6)
C82 N20 Cu6 118.9(6)
O20 N20 Cu6 124.7(4)
C92 N21 Cu12 110.2(5)
C91 N22 O22 117.2(6)
C91 N22 Cu12 118.9(6)
O22 N22 Cu12 123.8(5)
C101 N23 Cu13 109.3(5)
C100 N24 O24 116.3(6)
C100 N24 Cu13 118.4(6)
O24 N24 Cu13 125.2(5)
C110 N25 Cu14 110.4(5)
C109 N26 O26 115.5(6)
C109 N26 Cu14 119.5(5)
O26 N26 Cu14 124.8(5)
C119 N27 Cu15 108.2(5)
C118 N28 O28 116.8(6)
C118 N28 Cu15 117.7(6)
O28 N28 Cu15 124.5(5)
C128 N29 Cu11 108.6(5)
C127 N30 O30 116.2(6)
C127 N30 Cu11 117.6(5)
O30 N30 Cu11 126.1(5)
C137 N31 Cu17 105.7(4)
C136 N32 O32 114.5(6)
C136 N32 Cu17 117.9(5)
O32 N32 Cu17 126.6(4)
C146 N33 Cu18 110.2(5)
C145 N34 O34 116.2(5)
C145 N34 Cu18 119.8(5)
O34 N34 Cu18 122.7(4)
C155 N35 Cu19 107.6(5)
C154 N36 O36 115.0(6)
C154 N36 Cu19 116.2(5)
O36 N36 Cu19 125.3(4)
C164 N37 Cu20 107.2(5)
C163 N38 O38 116.7(7)
C163 N38 Cu20 118.1(6)
O38 N38 Cu20 125.0(5)
C173 N39 Cu16 110.7(4)
C172 N40 O40 115.4(6)
C172 N40 Cu16 119.3(5)
O40 N40 Cu16 124.0(4)
C1 O1 Cu1 106.9(4)
N2 O2 Cu1 108.7(3)
N2 O2 Er1 121.9(3)
Cu1 O2 Er1 128.9(2)
C10 O3 Cu2 106.8(5)
N4 O4 Cu2 108.6(4)
N4 O4 Er1 121.7(4)
Cu2 O4 Er1 129.7(2)
C19 O5 Cu3 105.8(4)
N6 O6 Cu3 107.0(4)
N6 O6 Er1 120.7(3)
Cu3 O6 Er1 122.1(2)
C28 O7 Cu4 105.3(5)
N8 O8 Cu4 107.7(4)
N8 O8 Er1 124.8(4)
Cu4 O8 Er1 127.3(2)
C37 O9 Cu5 106.5(5)
N10 O10 Cu5 107.0(4)
N10 O10 Er1 122.9(4)
Cu5 O10 Er1 123.0(2)
C46 O11 Cu6 105.0(5)
N12 O12 Cu6 106.9(4)
N12 O12 Er2 124.3(4)
Cu6 O12 Er2 127.6(2)
C55 O13 Cu7 106.5(5)
N14 O14 Cu7 106.3(4)
N14 O14 Er2 125.7(4)
Cu7 O14 Er2 127.8(2)
C64 O15 Cu8 105.6(5)
N16 O16 Cu8 106.1(4)
N16 O16 Er2 125.3(4)
Cu8 O16 Er2 128.6(2)
C73 O17 Cu9 109.0(5)
N18 O18 Cu9 109.2(4)
N18 O18 Er2 122.0(4)
Cu9 O18 Er2 125.7(2)
C82 O19 Cu10 107.1(5)
N20 O20 Cu10 106.3(4)
N20 O20 Er2 124.5(4)
Cu10 O20 Er2 128.7(3)
C91 O21 Cu11 108.2(5)
N22 O22 Cu11 106.6(4)
N22 O22 Er3 125.1(4)
Cu11 O22 Er3 126.9(3)
C100 O23 Cu12 107.0(5)
N24 O24 Cu12 107.1(4)
N24 O24 Er3 126.0(4)
Cu12 O24 Er3 126.8(2)
C109 O25 Cu13 106.1(5)
N26 O26 Cu13 106.6(4)
N26 O26 Er3 124.1(4)
Cu13 O26 Er3 129.0(2)
C118 O27 Cu14 107.1(5)
N28 O28 Cu14 106.8(4)
N28 O28 Er3 124.6(4)
Cu14 O28 Er3 126.6(2)
C127 O29 Cu15 106.6(5)
N30 O30 Cu15 106.5(4)
N30 O30 Er3 125.5(4)
Cu15 O30 Er3 128.0(2)
C136 O31 Cu16 105.7(4)
N32 O32 Cu16 107.4(4)
N32 O32 Er4 121.4(4)
Cu16 O32 Er4 122.7(2)
C145 O33 Cu17 106.0(4)
N34 O34 Cu17 107.0(4)
N34 O34 Er4 121.9(4)
Cu17 O34 Er4 130.5(2)
C154 O35 Cu18 107.2(4)
N36 O36 Cu18 107.9(4)
N36 O36 Er4 124.0(4)
Cu18 O36 Er4 120.7(2)
C163 O37 Cu19 106.1(5)
N38 O38 Cu19 106.2(4)
N38 O38 Er4 125.2(4)
Cu19 O38 Er4 128.4(3)
C172 O39 Cu20 107.0(5)
N40 O40 Cu20 106.8(4)
N40 O40 Er4 123.2(4)
Cu20 O40 Er4 129.2(2)
O1 C1 N2 124.1(7)
O1 C1 C2 120.4(7)
N2 C1 C2 115.5(6)
N1 C2 C1 108.2(6)
N1 C2 C3 109.7(7)
C1 C2 C3 111.0(7)
C4 C3 C2 115.3(7)
C5 C4 C9 117.9(9)
C5 C4 C3 121.4(9)
C9 C4 C3 120.7(8)
C4 C5 C6 120.8(10)
C7 C6 C5 121.3(10)
C6 C7 C8 118.2(10)
C9 C8 C7 120.9(9)
C8 C9 C4 120.8(9)
O3 C10 N4 125.1(7)
O3 C10 C11 119.5(6)
N4 C10 C11 115.2(7)
C10 C11 N3 108.9(6)
C10 C11 C12 109.1(6)
N3 C11 C12 111.3(6)
C13 C12 C11 114.9(7)
C18 C13 C14 117.3(8)
C18 C13 C12 124.2(7)
C14 C13 C12 118.5(7)
C15 C14 C13 122.1(7)
C16 C15 C14 119.2(8)
C17 C16 C15 119.8(8)
C16 C17 C18 120.5(9)
C17 C18 C13 121.1(9)
O5 C19 N6 126.0(7)
O5 C19 C20 121.7(7)
N6 C19 C20 112.3(6)
N5 C20 C19 108.1(6)
N5 C20 C21 109.6(6)
C19 C20 C21 109.6(6)
C22 C21 C20 116.7(7)
C27 C22 C23 119.4(9)
C27 C22 C21 121.6(8)
C23 C22 C21 119.0(7)
C22 C23 C24 119.0(9)
C25 C24 C23 120.3(10)
C24 C25 C26 120.1(10)
C27 C26 C25 120.8(10)
C26 C27 C22 120.4(10)
N8 C28 O7 126.2(7)
N8 C28 C29 115.1(7)
O7 C28 C29 118.6(7)
N7 C29 C30 113.4(7)
N7 C29 C28 108.7(6)
C30 C29 C28 112.8(7)
C29 C30 C31 114.6(7)
C36 C31 C32 118.4(10)
C36 C31 C30 122.3(9)
C32 C31 C30 119.2(8)
C33 C32 C31 118.1(11)
C34 C33 C32 121.2(12)
C35 C34 C33 120.8(13)
C34 C35 C36 120.6(12)
C31 C36 C35 120.9(10)
N10 C37 O9 125.8(7)
N10 C37 C38 114.9(7)
O9 C37 C38 119.2(7)
C37 C38 N9 107.9(6)
C37 C38 C39 112.3(6)
N9 C38 C39 109.3(6)
C40 C39 C38 111.7(6)
C41 C40 C45 117.1(8)
C41 C40 C39 121.3(7)
C45 C40 C39 121.5(8)
C40 C41 C42 121.8(8)
C43 C42 C41 119.9(9)
C44 C43 C42 118.2(9)
C43 C44 C45 122.2(9)
C44 C45 C40 120.6(8)
N12 C46 O11 126.3(7)
N12 C46 C47 115.4(7)
O11 C46 C47 118.2(6)
N11 C47 C48 112.0(7)
N11 C47 C46 108.4(6)
C48 C47 C46 111.1(7)
C49 C48 C47 118.0(7)
C50 C49 C54 118.2(9)
C50 C49 C48 119.8(8)
C54 C49 C48 122.0(8)
C49 C50 C51 120.2(10)
C52 C51 C50 119.9(10)
C51 C52 C53 121.5(10)
C54 C53 C52 118.3(10)
C53 C54 C49 121.7(9)
O13 C55 N14 123.7(7)
O13 C55 C56 121.4(7)
N14 C55 C56 114.9(7)
N13 C56 C55 109.3(6)
N13 C56 C57 109.2(7)
C55 C56 C57 110.5(7)
C58 C57 C56 113.6(7)
C63 C58 C59 119.6(9)
C63 C58 C57 120.7(7)
C59 C58 C57 119.7(8)
C60 C59 C58 119.5(9)
C59 C60 C61 122.4(9)
C60 C61 C62 118.7(9)
C63 C62 C61 119.8(9)
C62 C63 C58 120.0(8)
N16 C64 O15 124.8(7)
N16 C64 C65 116.3(8)
O15 C64 C65 118.8(7)
N15 C65 C66 110.5(7)
N15 C65 C64 107.0(7)
C66 C65 C64 111.1(7)
C67 C66 C65 116.8(7)
C72 C67 C68 117.0(8)
C72 C67 C66 121.1(8)
C68 C67 C66 121.8(8)
C69 C68 C67 123.9(9)
C70 C69 C68 118.7(9)
C69 C70 C71 120.3(9)
C70 C71 C72 119.2(9)
C67 C72 C71 120.8(9)
O17 C73 N18 123.5(8)
O17 C73 C74 122.0(8)
N18 C73 C74 114.3(8)
N17 C74 C73 108.6(7)
N17 C74 C75 111.9(8)
C73 C74 C75 111.8(8)
C76 C75 C74 113.7(7)
C81 C76 C77 118.2(9)
C81 C76 C75 121.6(9)
C77 C76 C75 120.2(9)
C78 C77 C76 121.3(9)
C77 C78 C79 120.3(10)
C78 C79 C80 118.6(10)
C81 C80 C79 120.3(10)
C80 C81 C76 121.2(9)
O19 C82 N20 123.8(8)
O19 C82 C83 121.1(7)
N20 C82 C83 114.9(7)
C82 C83 N19 107.6(7)
C82 C83 C84 112.0(7)
N19 C83 C84 113.0(7)
C85 C84 C83 114.2(7)
C86 C85 C90 117.7(8)
C86 C85 C84 120.4(8)
C90 C85 C84 121.9(8)
C87 C86 C85 121.9(9)
C88 C87 C86 119.7(10)
C87 C88 C89 122.0(10)
C88 C89 C90 118.6(9)
C89 C90 C85 120.0(9)
O21 C91 N22 122.2(7)
O21 C91 C92 121.4(7)
N22 C91 C92 116.3(7)
N21 C92 C91 109.7(6)
N21 C92 C93 109.9(7)
C91 C92 C93 110.3(7)
C94 C93 C92 115.0(6)
C95 C94 C99 117.5(9)
C95 C94 C93 121.3(9)
C99 C94 C93 121.2(8)
C94 C95 C96 120.7(9)
C95 C96 C97 119.7(9)
C98 C97 C96 119.4(10)
C97 C98 C99 120.9(10)
C98 C99 C94 121.6(9)
N24 C100 O23 123.6(7)
N24 C100 C101 114.5(7)
O23 C100 C101 121.9(7)
N23 C101 C100 107.8(7)
N23 C101 C102 110.4(7)
C100 C101 C102 109.6(7)
C103 C102 C101 114.5(7)
C108 C103 C104 117.4(10)
C108 C103 C102 122.9(10)
C104 C103 C102 119.6(8)
C105 C104 C103 123.2(11)
C104 C105 C106 113.7(13)
C107 C106 C105 124.8(12)
C106 C107 C108 118.3(12)
C107 C108 C103 122.5(12)
N26 C109 O25 125.0(7)
N26 C109 C110 116.0(7)
O25 C109 C110 119.0(7)
N25 C110 C111 112.7(8)
N25 C110 C109 108.7(7)
C111 C110 C109 110.9(7)
C110 C111 C112 114.9(7)
C113 C112 C117 118.8(10)
C113 C112 C111 120.4(9)
C117 C112 C111 120.9(8)
C112 C113 C114 120.6(10)
C115 C114 C113 119.4(9)
C114 C115 C116 119.8(11)
C117 C116 C115 119.3(10)
C116 C117 C112 122.1(9)
O27 C118 N28 123.1(8)
O27 C118 C119 120.2(7)
N28 C118 C119 116.7(7)
C118 C119 N27 108.0(7)
C118 C119 C120 111.0(8)
N27 C119 C120 109.7(7)
C121 C120 C119 113.8(7)
C122 C121 C126 119.1(8)
C122 C121 C120 120.6(8)
C126 C121 C120 120.1(8)
C123 C122 C121 119.5(8)
C122 C123 C124 121.6(9)
C125 C124 C123 117.2(9)
C124 C125 C126 123.4(9)
C125 C126 C121 119.0(9)
O29 C127 N30 123.8(7)
O29 C127 C128 120.3(7)
N30 C127 C128 115.9(7)
N29 C128 C127 107.9(7)
N29 C128 C129 112.0(7)
C127 C128 C129 111.6(7)
C130 C129 C128 113.5(7)
C131 C130 C135 115.8(9)
C131 C130 C129 122.6(8)
C135 C130 C129 121.6(9)
C130 C131 C132 123.3(9)
C133 C132 C131 116.4(10)
C134 C133 C132 123.6(12)
C133 C134 C135 120.5(12)
C134 C135 C130 120.3(11)
O31 C136 N32 126.0(7)
O31 C136 C137 120.5(6)
N32 C136 C137 113.4(6)
N31 C137 C136 106.2(6)
N31 C137 C138 107.9(6)
C136 C137 C138 111.2(6)
C139 C138 C137 114.7(6)
C144 C139 C140 117.3(9)
C144 C139 C138 121.0(8)
C140 C139 C138 121.7(8)
C141 C140 C139 122.0(10)
C142 C141 C140 120.0(11)
C141 C142 C143 119.5(10)
C144 C143 C142 121.0(10)
C143 C144 C139 120.3(10)
N34 C145 O33 124.4(6)
N34 C145 C146 115.3(6)
O33 C145 C146 120.4(6)
N33 C146 C145 107.9(6)
N33 C146 C147 112.0(6)
C145 C146 C147 112.9(6)
C148 C147 C146 113.4(6)
C153 C148 C149 115.6(8)
C153 C148 C147 123.1(7)
C149 C148 C147 121.3(7)
C150 C149 C148 120.7(8)
C149 C150 C151 120.7(9)
C152 C151 C150 121.3(9)
C151 C152 C153 118.3(9)
C152 C153 C148 123.4(8)
N36 C154 O35 124.3(7)
N36 C154 C155 116.5(7)
O35 C154 C155 119.2(6)
N35 C155 C154 106.5(6)
N35 C155 C156 110.4(7)
C154 C155 C156 111.1(7)
C157 C156 C155 115.2(7)
C162 C157 C158 115.5(10)
C162 C157 C156 120.3(9)
C158 C157 C156 124.2(8)
C159 C158 C157 123.2(11)
C158 C159 C160 120.0(13)
C161 C160 C159 118.7(13)
C160 C161 C162 119.1(13)
C157 C162 C161 123.3(12)
O37 C163 N38 123.6(8)
O37 C163 C164 121.2(8)
N38 C163 C164 115.2(8)
C163 C164 N37 109.0(6)
C163 C164 C165 113.7(8)
N37 C164 C165 108.1(8)
C166 C165 C164 114.4(8)
C167 C166 C171 119.5(10)
C167 C166 C165 121.8(10)
C171 C166 C165 118.6(10)
C166 C167 C168 120.1(11)
C169 C168 C167 122.4(13)
C168 C169 C170 118.8(12)
C169 C170 C171 122.3(12)
C170 C171 C166 116.7(11)
O39 C172 N40 124.0(7)
O39 C172 C173 121.2(7)
N40 C172 C173 114.3(7)
N39 C173 C172 109.5(6)
N39 C173 C174 112.7(7)
C172 C173 C174 105.8(6)
C175 C174 C173 113.8(7)
C180 C175 C176 119.8(9)
C180 C175 C174 118.8(9)
C176 C175 C174 121.3(9)
C175 C176 C177 118.9(10)
C178 C177 C176 120.0(11)
C177 C178 C179 120.7(11)
C178 C179 C180 121.5(13)
C179 C180 C175 118.9(12)
O103 N100 O101 124.6(11)
O103 N100 O102 116.5(7)
O101 N100 O102 118.0(11)
N100 O102 Er2 147.3(6)
N100 O103 Er3 148.6(5)
O110 N110 O111 118.7(8)
O110 N110 O112 120.2(8)
O111 N110 O112 121.1(8)
O110 N110 Er1 59.2(4)
O111 N110 Er1 59.5(4)
O112 N110 Er1 178.4(7)
N110 O110 Er1 93.8(5)
N110 O111 Er1 93.0(5)
O120 N120 O122 123.3(7)
O120 N120 O121 114.2(7)
O122 N120 O121 122.4(7)
O120 N120 Er2 57.5(4)
O122 N120 Er2 178.9(6)
O121 N120 Er2 56.8(4)
N120 O120 Er2 97.2(5)
N120 O121 Er2 96.9(5)
O132 N130 O131 123.5(8)
O132 N130 O130 122.4(8)
O131 N130 O130 114.0(7)
O132 N130 Er3 179.1(7)
O131 N130 Er3 57.3(4)
O130 N130 Er3 56.7(4)
N130 O130 Er3 97.5(5)
N130 O131 Er3 97.0(5)
O140 N140 O141 119.5(8)
O140 N140 O142 120.0(9)
O141 N140 O142 120.5(8)
O140 N140 Er4 59.4(4)
O141 N140 Er4 60.1(4)
O142 N140 Er4 178.6(6)
N140 O140 Er4 93.8(5)
N140 O141 Er4 92.1(5)
O152 N150 O150 124.3(8)
O152 N150 O151 119.6(8)
O150 N150 O151 116.1(8)
O162 N160 O160 130.3(8)
O162 N160 O161 114.8(8)
O160 N160 O161 114.8(8)
O172 N170 O170 120.9(5)
O172 N170 O171 119.0(5)
O170 N170 O171 120.1(5)
O232 N180 O329 118.8(6)
O232 N180 O322 117.7(7)
O329 N180 O322 122.9(7)
O321 N190 O320 117.2(7)
O321 N190 O317 118.9(7)
O320 N190 O317 123.5(7)
O333 N200 O331 117.5(6)
O333 N200 O332 120.1(7)
O331 N200 O332 121.9(6)
O325 N210 O309 119.1(7)
O325 N210 O324 118.2(7)
O309 N210 O324 122.5(7)

loop_
_geom_bond_atom_site_label_1
_geom_bond_atom_site_label_2
_geom_bond_distance
Er1 O4 2.333(5)
Er1 O42 2.335(5)
Er1 O8 2.364(5)
Er1 O110 2.385(6)
Er1 O2 2.387(5)
Er1 O111 2.390(6)
Er1 O6 2.395(4)
Er1 O10 2.441(5)
Er1 N110 2.770(8)
Er2 O102 2.217(5)
Er2 O20 2.360(5)
Er2 O16 2.360(5)
Er2 O12 2.367(5)
Er2 O121 2.383(6)
Er2 O14 2.398(5)
Er2 O120 2.403(7)
Er2 O18 2.424(5)
Er2 N120 2.827(6)
Er3 O103 2.236(5)
Er3 O30 2.332(5)
Er3 O24 2.366(5)
Er3 O26 2.375(5)
Er3 O28 2.383(5)
Er3 O130 2.395(7)
Er3 O131 2.409(7)
Er3 O22 2.414(5)
Er3 N130 2.840(7)
Er4 O34 2.330(5)
Er4 O104 2.335(5)
Er4 O40 2.362(5)
Er4 O140 2.378(6)
Er4 O38 2.379(5)
Er4 O141 2.391(6)
Er4 O32 2.407(5)
Er4 O36 2.427(5)
Er4 N140 2.757(8)
Cu1 N10 1.860(6)
Cu1 O2 1.913(5)
Cu1 O1 1.942(5)
Cu1 N9 2.003(6)
Cu2 N2 1.862(6)
Cu2 O4 1.904(5)
Cu2 O3 1.908(5)
Cu2 N1 2.007(6)
Cu3 N4 1.868(6)
Cu3 O6 1.936(5)
Cu3 O5 1.940(5)
Cu3 N3 2.046(6)
Cu4 N6 1.905(6)
Cu4 O8 1.931(5)
Cu4 O7 1.955(5)
Cu4 N5 2.020(6)
Cu5 N8 1.893(6)
Cu5 O9 1.941(5)
Cu5 O10 1.945(5)
Cu5 N7 1.991(7)
Cu5 O305 2.430(7)
Cu6 N20 1.899(6)
Cu6 O12 1.913(5)
Cu6 O11 1.928(5)
Cu6 N19 1.992(6)
Cu7 N12 1.895(6)
Cu7 O14 1.904(5)
Cu7 O13 1.915(5)
Cu7 N11 1.997(6)
Cu8 N14 1.912(6)
Cu8 O16 1.924(5)
Cu8 O15 1.931(5)
Cu8 N13 2.001(7)
Cu9 N16 1.888(7)
Cu9 O18 1.918(5)
Cu9 O17 1.925(6)
Cu9 N15 1.979(7)
Cu10 N18 1.846(8)
Cu10 O19 1.915(6)
Cu10 O20 1.926(5)
Cu10 N17 2.007(6)
Cu11 N30 1.879(6)
Cu11 O21 1.912(5)
Cu11 O22 1.918(5)
Cu11 N29 2.014(6)
Cu12 N22 1.904(7)
Cu12 O23 1.921(6)
Cu12 O24 1.943(5)
Cu12 N21 2.027(7)
Cu13 N24 1.893(6)
Cu13 O25 1.913(5)
Cu13 O26 1.921(5)
Cu13 N23 1.959(6)
Cu14 N26 1.894(7)
Cu14 O28 1.923(5)
Cu14 O27 1.934(6)
Cu14 N25 2.012(7)
Cu14 O316 2.347(14)
Cu15 N28 1.896(6)
Cu15 O30 1.940(5)
Cu15 O29 1.943(6)
Cu15 N27 2.009(7)
Cu16 N40 1.895(6)
Cu16 O31 1.932(5)
Cu16 O32 1.936(5)
Cu16 N39 2.020(6)
Cu17 N32 1.911(6)
Cu17 O34 1.923(5)
Cu17 O33 1.972(5)
Cu17 N31 2.011(6)
Cu17 O315 2.346(6)
Cu18 N34 1.883(6)
Cu18 O36 1.922(5)
Cu18 O35 1.923(5)
Cu18 N33 1.996(6)
Cu19 N36 1.890(6)
Cu19 O37 1.920(6)
Cu19 O38 1.926(5)
Cu19 N35 2.012(6)
Cu20 O39 1.902(6)
Cu20 N38 1.906(7)
Cu20 O40 1.913(5)
Cu20 N37 2.000(7)
N1 C2 1.486(10)
N2 C1 1.305(9)
N2 O2 1.407(7)
N3 C11 1.506(9)
N4 C10 1.302(9)
N4 O4 1.397(7)
N5 C20 1.493(10)
N6 C19 1.301(10)
N6 O6 1.409(7)
N7 C29 1.502(10)
N8 C28 1.268(10)
N8 O8 1.403(8)
N9 C38 1.503(10)
N10 C37 1.290(10)
N10 O10 1.425(7)
N11 C47 1.498(10)
N12 C46 1.269(10)
N12 O12 1.400(7)
N13 C56 1.484(11)
N14 C55 1.282(10)
N14 O14 1.379(8)
N15 C65 1.484(11)
N16 C64 1.238(11)
N16 O16 1.420(7)
N17 C74 1.485(11)
N18 C73 1.335(11)
N18 O18 1.414(8)
N19 C83 1.497(10)
N20 C82 1.282(10)
N20 O20 1.387(8)
N21 C92 1.481(10)
N22 C91 1.291(10)
N22 O22 1.380(8)
N23 C101 1.483(10)
N24 C100 1.277(10)
N24 O24 1.380(8)
N25 C110 1.496(11)
N26 C109 1.273(11)
N26 O26 1.387(8)
N27 C119 1.517(11)
N28 C118 1.296(10)
N28 O28 1.393(8)
N29 C128 1.489(10)
N30 C127 1.308(10)
N30 O30 1.385(8)
N31 C137 1.501(10)
N32 C136 1.298(10)
N32 O32 1.391(7)
N33 C146 1.509(9)
N34 C145 1.277(9)
N34 O34 1.424(7)
N35 C155 1.505(10)
N36 C154 1.276(9)
N36 O36 1.402(7)
N37 C164 1.529(11)
N38 C163 1.297(11)
N38 O38 1.374(8)
N39 C173 1.490(9)
N40 C172 1.298(10)
N40 O40 1.389(8)
O1 C1 1.302(9)
O3 C10 1.285(9)
O5 C19 1.281(9)
O7 C28 1.299(9)
O9 C37 1.293(9)
O11 C46 1.290(9)
O13 C55 1.275(9)
O15 C64 1.326(10)
O17 C73 1.276(10)
O19 C82 1.279(9)
O21 C91 1.276(9)
O23 C100 1.313(9)
O25 C109 1.286(10)
O27 C118 1.294(10)
O29 C127 1.280(10)
O31 C136 1.287(9)
O33 C145 1.305(8)
O35 C154 1.304(9)
O37 C163 1.294(10)
O39 C172 1.284(9)
C1 C2 1.492(10)
C2 C3 1.530(13)
C3 C4 1.505(13)
C4 C5 1.373(13)
C4 C9 1.410(13)
C5 C6 1.397(15)
C6 C7 1.374(15)
C7 C8 1.393(14)
C8 C9 1.376(13)
C10 C11 1.501(10)
C11 C12 1.566(12)
C12 C13 1.478(12)
C13 C18 1.392(12)
C13 C14 1.394(11)
C14 C15 1.390(11)
C15 C16 1.388(13)
C16 C17 1.375(13)
C17 C18 1.390(13)
C19 C20 1.530(10)
C20 C21 1.544(11)
C21 C22 1.508(12)
C22 C27 1.379(12)
C22 C23 1.401(12)
C23 C24 1.408(13)
C24 C25 1.343(15)
C25 C26 1.395(16)
C26 C27 1.355(14)
C28 C29 1.547(11)
C29 C30 1.504(12)
C30 C31 1.507(14)
C31 C36 1.391(13)
C31 C32 1.435(14)
C32 C33 1.405(17)
C33 C34 1.382(19)
C34 C35 1.336(18)
C35 C36 1.404(15)
C37 C38 1.502(11)
C38 C39 1.571(10)
C39 C40 1.507(12)
C40 C41 1.364(12)
C40 C45 1.395(12)
C41 C42 1.401(12)
C42 C43 1.386(13)
C43 C44 1.346(13)
C44 C45 1.383(13)
C46 C47 1.521(10)
C47 C48 1.517(13)
C48 C49 1.490(12)
C49 C50 1.395(13)
C49 C54 1.395(12)
C50 C51 1.407(15)
C51 C52 1.352(16)
C52 C53 1.398(14)
C53 C54 1.389(14)
C55 C56 1.504(10)
C56 C57 1.546(14)
C57 C58 1.513(13)
C58 C63 1.401(12)
C58 C59 1.425(12)
C59 C60 1.359(14)
C60 C61 1.382(15)
C61 C62 1.431(13)
C62 C63 1.389(13)
C64 C65 1.519(11)
C65 C66 1.517(13)
C66 C67 1.508(12)
C67 C72 1.366(12)
C67 C68 1.376(12)
C68 C69 1.370(14)
C69 C70 1.369(15)
C70 C71 1.373(14)
C71 C72 1.427(13)
C73 C74 1.489(12)
C74 C75 1.531(14)
C75 C76 1.485(14)
C76 C81 1.381(13)
C76 C77 1.403(14)
C77 C78 1.370(16)
C78 C79 1.395(14)
C79 C80 1.405(14)
C80 C81 1.379(14)
C82 C83 1.489(11)
C83 C84 1.518(13)
C84 C85 1.515(11)
C85 C86 1.394(13)
C85 C90 1.403(11)
C86 C87 1.357(14)
C87 C88 1.349(15)
C88 C89 1.375(15)
C89 C90 1.403(13)
C91 C92 1.499(11)
C92 C93 1.555(13)
C93 C94 1.493(13)
C94 C95 1.377(13)
C94 C99 1.400(13)
C95 C96 1.397(15)
C96 C97 1.406(14)
C97 C98 1.339(14)
C98 C99 1.373(14)
C100 C101 1.514(11)
C101 C102 1.529(14)
C102 C103 1.520(13)
C103 C108 1.369(13)
C103 C104 1.401(14)
C104 C105 1.382(14)
C105 C106 1.43(2)
C106 C107 1.33(2)
C107 C108 1.363(17)
C109 C110 1.538(11)
C110 C111 1.519(14)
C111 C112 1.534(14)
C112 C113 1.369(13)
C112 C117 1.377(14)
C113 C114 1.410(15)
C114 C115 1.372(15)
C115 C116 1.401(15)
C116 C117 1.362(14)
C118 C119 1.484(11)
C119 C120 1.528(14)
C120 C121 1.495(12)
C121 C122 1.410(13)
C121 C126 1.417(12)
C122 C123 1.359(13)
C123 C124 1.434(13)
C124 C125 1.358(14)
C125 C126 1.370(14)
C127 C128 1.507(11)
C128 C129 1.511(13)
C129 C130 1.502(13)
C130 C131 1.367(12)
C130 C135 1.437(13)
C131 C132 1.430(14)
C132 C133 1.391(16)
C133 C134 1.290(18)
C134 C135 1.419(18)
C136 C137 1.528(10)
C137 C138 1.550(11)
C138 C139 1.512(12)
C139 C144 1.380(12)
C139 C140 1.393(12)
C140 C141 1.366(15)
C141 C142 1.344(18)
C142 C143 1.386(17)
C143 C144 1.365(14)
C145 C146 1.510(9)
C146 C147 1.511(11)
C147 C148 1.484(11)
C148 C153 1.403(11)
C148 C149 1.425(11)
C149 C150 1.373(12)
C150 C151 1.381(14)
C151 C152 1.354(14)
C152 C153 1.390(13)
C154 C155 1.511(10)
C155 C156 1.539(11)
C156 C157 1.473(14)
C157 C162 1.368(13)
C157 C158 1.397(14)
C158 C159 1.334(17)
C159 C160 1.404(17)
C160 C161 1.37(2)
C161 C162 1.382(17)
C163 C164 1.487(11)
C164 C165 1.533(13)
C165 C166 1.527(14)
C166 C167 1.368(15)
C166 C171 1.426(15)
C167 C168 1.385(16)
C168 C169 1.333(19)
C169 C170 1.37(2)
C170 C171 1.411(17)
C172 C173 1.520(11)
C173 C174 1.539(12)
C174 C175 1.503(12)
C175 C180 1.405(14)
C175 C176 1.416(14)
C176 C177 1.419(13)
C177 C178 1.363(16)
C178 C179 1.382(18)
C179 C180 1.384(16)
N100 O103 1.230(7)
N100 O101 1.271(9)
N100 O102 1.326(8)
N10A O10A 1.274(8)
N110 O110 1.258(10)
N110 O111 1.281(10)
N110 O112 1.499(12)
N120 O120 1.219(9)
N120 O122 1.227(8)
N120 O121 1.261(9)
N130 O132 1.232(9)
N130 O131 1.240(10)
N130 O130 1.244(10)
N140 O140 1.246(10)
N140 O141 1.287(10)
N140 O142 1.491(12)
N150 O152 1.227(7)
N150 O150 1.256(7)
N150 O151 1.326(8)
N160 O162 1.249(7)
N160 O160 1.262(7)
N160 O161 1.328(8)
N170 O172 1.223(5)
N170 O170 1.251(5)
N170 O171 1.323(5)
N180 O232 1.209(6)
N180 O329 1.247(5)
N180 O322 1.329(6)
N190 O321 1.217(6)
N190 O320 1.250(5)
N190 O317 1.332(6)
N200 O333 1.219(6)
N200 O331 1.247(5)
N200 O332 1.333(6)
N210 O325 1.216(6)
N210 O309 1.253(6)
N210 O324 1.331(6)
